data_4125391
loop_
_publ_author_name
'Yang, Huayan'
'Yan, Juanzhu'
'Wang, Yu'
'Su, Haifeng'
'Gell, Lars'
'Zhao, Xiaojing'
'Xu, Chaofa'
'Teo, Boon K.'
'H\"akkinen, Hannu'
'Zheng, Nanfeng'

_publ_section_title
;
 Embryonic Growth of Face-Center-Cubic Silver Nanoclusters Shaped in
 Nearly Perfect Half-Cubes and Cubes.
;
_journal_issue 1
_journal_name_full 'Journal of the American Chemical Society'
_journal_page_first 31
_journal_page_last 34
_journal_paper_doi 10.1021/jacs.6b10053
_journal_volume 139
_journal_year 2017
_chemical_formula_moiety '0.5(C318 H324 Ag63 F70.81 P8 S36), 0.5(C312 H324 Ag63 F72 P8 S36), C61 H15 B1'
_chemical_formula_sum 'C379 H345 Ag63 B Cl6 F71.41 P8 S36'
_chemical_formula_weight 14677.59
_space_group_crystal_system trigonal
_space_group_IT_number 148
_space_group_name_Hall '-R 3'
_space_group_name_H-M_alt 'R -3'
_symmetry_space_group_name_Hall '-R 3'
_symmetry_space_group_name_H-M 'R -3 :H'
_atom_sites_solution_hydrogens geom
_atom_sites_solution_primary iterative
_audit_creation_date 2016-09-23
_audit_creation_method
;
Olex2 1.2
(compiled 2016.02.19 svn.r3266 for OlexSys, GUI svn.r5155)
;
_cell_angle_alpha 90
_cell_angle_beta 90
_cell_angle_gamma 120
_cell_formula_units_Z 6
_cell_length_a 25.3369(5)
_cell_length_b 25.3369(5)
_cell_length_c 114.6628(17)
_cell_measurement_reflns_used 14015
_cell_measurement_temperature 100.00(10)
_cell_measurement_theta_max 73.0190
_cell_measurement_theta_min 4.0020
_cell_volume 63747(2)
_computing_cell_refinement
;
CrysAlisPro, Agilent Technologies,
Version 1.171.36.28 (release 01-02-2013 CrysAlis171 .NET)
(compiled Feb  1 2013,16:14:44)
;
_computing_data_collection
;
CrysAlisPro, Agilent Technologies,
Version 1.171.36.28 (release 01-02-2013 CrysAlis171 .NET)
(compiled Feb  1 2013,16:14:44)
;
_computing_data_reduction
;
CrysAlisPro, Agilent Technologies,
Version 1.171.36.28 (release 01-02-2013 CrysAlis171 .NET)
(compiled Feb  1 2013,16:14:44)
;
_computing_molecular_graphics 'Olex2 (Dolomanov et al., 2009)'
_computing_publication_material 'Olex2 (Dolomanov et al., 2009)'
_computing_structure_refinement 'ShelXL (Sheldrick, 2015)'
_computing_structure_solution
;
Superflip (Palatinus & Chapuis, 2007;Palatinus & van der Lee, 2008;
Palatinus et al., 2012)
;
_diffrn_ambient_temperature 100.00(10)
_diffrn_detector_area_resol_mean 10.3415
_diffrn_measured_fraction_theta_full 0.999
_diffrn_measured_fraction_theta_max 0.976
_diffrn_measurement_details
;
#__ type_ start__ end____ width___ exp.time_
  1 omega  -46.00   29.00   0.5000   15.0000
omega____ theta____ kappa____ phi______ frames
    -      -40.9299   38.0000    0.0000 150

#__ type_ start__ end____ width___ exp.time_
  2 omega -116.00  -17.00   0.5000   15.0000
omega____ theta____ kappa____ phi______ frames
    -      -40.9299  -38.0000    0.0000 198

#__ type_ start__ end____ width___ exp.time_
  3 omega   35.00   60.00   0.5000   15.0000
omega____ theta____ kappa____ phi______ frames
    -       40.9299 -147.0000  -85.0000 50

#__ type_ start__ end____ width___ exp.time_
  4 omega -106.00  -78.00   0.5000   25.0000
omega____ theta____ kappa____ phi______ frames
    -      -61.5000 -125.0000  120.0000 56

#__ type_ start__ end____ width___ exp.time_
  5 omega   54.00   94.00   0.5000   25.0000
omega____ theta____ kappa____ phi______ frames
    -      108.1940  -94.0000  150.0000 80

#__ type_ start__ end____ width___ exp.time_
  6 omega   56.00  110.00   0.5000   25.0000
omega____ theta____ kappa____ phi______ frames
    -      108.1940  -61.0000   30.0000 108

#__ type_ start__ end____ width___ exp.time_
  7 omega   34.00   90.00   0.5000   25.0000
omega____ theta____ kappa____ phi______ frames
    -      108.1940  -30.0000  120.0000 112

#__ type_ start__ end____ width___ exp.time_
  8 omega   78.00  178.00   0.5000   25.0000
omega____ theta____ kappa____ phi______ frames
    -      108.1940   30.0000  -90.0000 200

#__ type_ start__ end____ width___ exp.time_
  9 omega   35.00   90.00   0.5000   25.0000
omega____ theta____ kappa____ phi______ frames
    -      108.1940  -30.0000   60.0000 110

#__ type_ start__ end____ width___ exp.time_
 10 omega   99.00  160.00   0.5000   25.0000
omega____ theta____ kappa____ phi______ frames
    -      108.1940  124.0000  158.0000 122

#__ type_ start__ end____ width___ exp.time_
 11 omega   31.00   90.00   0.5000   25.0000
omega____ theta____ kappa____ phi______ frames
    -      108.1940  -30.0000    0.0000 118
;
_diffrn_measurement_device_type 'SuperNova, Dual, Cu at zero, Atlas'
_diffrn_measurement_method '\w scans'
_diffrn_orient_matrix_UB_11 -0.0134704000
_diffrn_orient_matrix_UB_12 0.0216127000
_diffrn_orient_matrix_UB_13 0.0115971000
_diffrn_orient_matrix_UB_21 0.0660286000
_diffrn_orient_matrix_UB_22 0.0537136000
_diffrn_orient_matrix_UB_23 0.0003491000
_diffrn_orient_matrix_UB_31 -0.0197268000
_diffrn_orient_matrix_UB_32 0.0397664000
_diffrn_orient_matrix_UB_33 -0.0067721000
_diffrn_radiation_monochromator mirror
_diffrn_radiation_type CuK\a
_diffrn_radiation_wavelength 1.54184
_diffrn_reflns_av_R_equivalents 0.0425
_diffrn_reflns_av_unetI/netI 0.0449
_diffrn_reflns_Laue_measured_fraction_full 0.999
_diffrn_reflns_Laue_measured_fraction_max 0.976
_diffrn_reflns_limit_h_max 26
_diffrn_reflns_limit_h_min -21
_diffrn_reflns_limit_k_max 31
_diffrn_reflns_limit_k_min -21
_diffrn_reflns_limit_l_max 131
_diffrn_reflns_limit_l_min -142
_diffrn_reflns_number 81299
_diffrn_reflns_point_group_measured_fraction_full 0.999
_diffrn_reflns_point_group_measured_fraction_max 0.976
_diffrn_reflns_theta_full 67.684
_diffrn_reflns_theta_max 74.178
_diffrn_reflns_theta_min 3.469
_diffrn_source 'SuperNova (Cu) X-ray Source'
_exptl_absorpt_coefficient_mu 25.638
_exptl_absorpt_correction_T_max 1.00000
_exptl_absorpt_correction_T_min 0.18478
_exptl_absorpt_correction_type multi-scan
_exptl_absorpt_process_details
;
CrysAlisPro, Agilent Technologies,
Version 1.171.36.28 (release 01-02-2013 CrysAlis171 .NET)
(compiled Feb  1 2013,16:14:44)
Empirical absorption correction using spherical harmonics,
 implemented in SCALE3 ABSPACK scaling algorithm.
;
_exptl_crystal_colour black
_exptl_crystal_density_diffrn 2.294
_exptl_crystal_description block
_exptl_crystal_F_000 42154
_exptl_crystal_size_max 0.2
_exptl_crystal_size_mid 0.1
_exptl_crystal_size_min 0.1
_refine_diff_density_max 2.844
_refine_diff_density_min -2.379
_refine_diff_density_rms 0.243
_refine_ls_extinction_method none
_refine_ls_goodness_of_fit_ref 1.054
_refine_ls_hydrogen_treatment constr
_refine_ls_matrix_type full
_refine_ls_number_parameters 1562
_refine_ls_number_reflns 28186
_refine_ls_number_restraints 27
_refine_ls_restrained_S_all 1.055
_refine_ls_R_factor_all 0.0960
_refine_ls_R_factor_gt 0.0688
_refine_ls_shift/su_max 3.328
_refine_ls_shift/su_mean 0.094
_refine_ls_structure_factor_coef Fsqd
_refine_ls_weighting_details 'w=1/[\s^2^(Fo^2^)+(0.0774P)^2^+3976.2529P] where P=(Fo^2^+2Fc^2^)/3'
_refine_ls_weighting_scheme calc
_refine_ls_wR_factor_gt 0.1909
_refine_ls_wR_factor_ref 0.2078
_reflns_Friedel_coverage 0.000
_reflns_number_gt 19573
_reflns_number_total 28186
_reflns_threshold_expression 'I > 2\s(I)'
_cod_data_source_file ja6b10053_si_004.cif
_cod_data_source_block '[Ag63(SPhF2)36(PBu3)8]BPPh4'
_cod_depositor_comments 'Adding full bibliography for 4125391--4125393.cif.'
_cod_original_cell_volume 63747(3)
_cod_database_code 4125391
_shelx_space_group_comment
;
The symmetry employed for this shelxl refinement is uniquely defined
by the following loop, which should always be used as a source of
symmetry information in preference to the above space-group names.
They are only intended as comments.
;
_reflns_odcompleteness_completeness 99.94
_reflns_odcompleteness_iscentric 1
_reflns_odcompleteness_theta 66.97
_olex2_refinement_description
;
1. Fixed Uiso
 At 1.2 times of:
  All C(H) groups, All C(H,H) groups
 At 1.5 times of:
  All C(H,H,H) groups
2. Restrained distances
 C101-C100 = C100-C99
 1.5 with sigma of 0.02
 C99-C101
 2.5 with sigma of 0.02
 C98-C100
 2.5 with sigma of 0.02
 C122-C118 = C119-C118 = C119-C120 = C121-C120
 1.35 with sigma of 0.02
 C122-C119
 2.4 with sigma of 0.02
 C120-C118
 2.4 with sigma of 0.02
 C119-C121
 2.4 with sigma of 0.02
 C123-C126 = C123-C124 = C125-C124
 1.35 with sigma of 0.02
 C126-C124
 2.4 with sigma of 0.02
 C123-C125
 2.4 with sigma of 0.02
 P16-C45
 1.75 with sigma of 0.02
 C45-C46 = C47-C46 = C47-C48
 1.5 with sigma of 0.02
 C48-C46
 2.5 with sigma of 0.04
 C47-C45
 2.5 with sigma of 0.04
 C46-P16
 2.6 with sigma of 0.04
3. Restrained planarity
 B1, C111, C110, C109, C108, C107, C106
 with sigma of 0.1
4. Uiso/Uaniso restraints and constraints
: with sigma of 0.1 and sigma for terminal atoms of 0.2
5. Others
 Sof(F22A)=1-FVAR(1)
 Sof(F22)=Sof(F21)=FVAR(1)
 Sof(F14A)=1-FVAR(2)
 Sof(F14)=FVAR(2)
 Fixed Sof: B1(0.33333)
6.a Secondary CH2 refined with riding coordinates:
 C94(H94A,H94B), C95(H95A,H95B), C93(H93A,H93B), C97(H97A,H97B), C37(H37A,
 H37B), C98(H98A,H98B), C89(H89A,H89B), C90(H90A,H90B), C102(H10A,H10B),
 C38(H38A,H38B), C42(H42A,H42B), C103(H10C,H10D), C104(H10E,H10F), C91(H91A,
 H91B), C39(H39A,H39B), C41(H41A,H41B), C99(H99A,H99B), C43(H43A,H43B),
 C100(H10G,H10H), C50(H50A,H50B), C45(H45A,H45B), C49(H49A,H49B), C51(H51A,
 H51B), C47(H47A,H47B), C46(H46A,H46B)
6.b Aromatic/amide H refined with riding coordinates:
 C70(H70), C82(H82), C58(H58), C67(H67), C6(H6), C66(H66), C54(H54), C72(H72),
 C64(H64), C23(H23), C12(H12), C76(H76), C60(H60), C84(H84), C2(H2), C61(H61),
 C26(H26), C88(H88), C87(H87), C78(H78), C18(H18), C19(H19), C14(H14), C8(H8),
 C32(H32), C36(H36), C33(H33), C27(H27), C73(H73), C9(H9), C5(H5), C20(H20),
 C30(H30), C15(H15), C117(H117), C113(H113), C114(H114), C115(H115), C116(H116)
6.c Fitted hexagon refined as free rotating group:
 C32(C31,C36,C35,C34,C33), C117(C112,C113,C114,C115,C116), C111(C106,C107,C108,
 C109,C110)
6.d Idealised Me refined as rotating group:
 C96(H96A,H96B,H96C), C92(H92A,H92B,H92C), C40(H40A,H40B,H40C), C105(H10I,H10J,
 H10K), C44(H44A,H44B,H44C), C52(H52A,H52B,H52C), C48(H48A,H48B,H48C),
 C101(H10L,H10M,H10N)
;
_shelx_shelxl_version_number 2014/7
_olex2_submission_special_instructions 'No special instructions were received'

loop_
_space_group_symop_operation_xyz
'x, y, z'
'-y, x-y, z'
'-x+y, -x, z'
'x+2/3, y+1/3, z+1/3'
'-y+2/3, x-y+1/3, z+1/3'
'-x+y+2/3, -x+1/3, z+1/3'
'x+1/3, y+2/3, z+2/3'
'-y+1/3, x-y+2/3, z+2/3'
'-x+y+1/3, -x+2/3, z+2/3'
'-x, -y, -z'
'y, -x+y, -z'
'x-y, x, -z'
'-x+2/3, -y+1/3, -z+1/3'
'y+2/3, -x+y+1/3, -z+1/3'
'x-y+2/3, x+1/3, -z+1/3'
'-x+1/3, -y+2/3, -z+2/3'
'y+1/3, -x+y+2/3, -z+2/3'
'x-y+1/3, x+2/3, -z+2/3'

loop_
_atom_site_label
_atom_site_type_symbol
_atom_site_fract_x
_atom_site_fract_y
_atom_site_fract_z
_atom_site_U_iso_or_equiv
_atom_site_adp_type
_atom_site_occupancy
_atom_site_site_symmetry_order
_atom_site_calc_flag
_atom_site_refinement_flags_posn
_atom_site_refinement_flags_adp
_atom_site_refinement_flags_occupancy
_atom_site_disorder_assembly
_atom_site_disorder_group
Ag14 Ag 0.71835(2) 0.46427(2) 0.33346(2) 0.01420(6) Uani 1 1 d . . . . .
Ag15 Ag 0.65637(2) 0.39349(2) 0.35378(2) 0.01440(6) Uani 1 1 d . . . . .
Ag19 Ag 0.52837(2) 0.31507(2) 0.35412(2) 0.01829(7) Uani 1 1 d . . . . .
Ag16 Ag 0.48340(2) 0.12492(2) 0.33297(2) 0.02094(7) Uani 1 1 d . . . . .
Ag20 Ag 0.57027(2) 0.44456(2) 0.35278(2) 0.02309(7) Uani 1 1 d . . . . .
Ag13 Ag 0.6667 0.3333 0.3333 0.01162(13) Uani 1 6 d S T P . .
Ag21 Ag 0.59591(2) 0.32144(2) 0.37431(2) 0.02219(7) Uani 1 1 d . . . . .
Ag24 Ag 0.6667 0.3333 0.40600(2) 0.03228(14) Uani 1 3 d S T P . .
Ag23 Ag 0.38494(2) 0.00237(2) 0.35686(2) 0.03741(10) Uani 1 1 d . . . . .
Ag3 Ag 0.06413(2) 0.06770(2) 0.47954(2) 0.01727(7) Uani 1 1 d . . . . .
Ag18 Ag 0.47901(2) 0.18137(2) 0.35452(2) 0.02230(7) Uani 1 1 d . . . . .
Ag2 Ag 0.0000 0.0000 0.5000 0.01384(13) Uani 1 6 d S T P . .
Ag17 Ag 0.39420(2) 0.16526(2) 0.33398(2) 0.02944(8) Uani 1 1 d . . . . .
Ag5 Ag 0.06810(2) 0.00508(2) 0.45901(2) 0.02447(8) Uani 1 1 d . . . . .
Ag6 Ag 0.13270(2) 0.00506(2) 0.47926(2) 0.02387(7) Uani 1 1 d . . . . .
Ag1 Ag -0.06965(2) 0.06213(2) 0.49986(2) 0.01923(7) Uani 1 1 d . . . . .
Ag22 Ag 0.65857(2) 0.46750(2) 0.37746(2) 0.03629(9) Uani 1 1 d . . . . .
Ag11 Ag 0.0000 0.0000 0.42698(2) 0.04110(16) Uani 1 3 d S T P . .
Ag8 Ag 0.14001(2) 0.13582(2) 0.45586(2) 0.03937(10) Uani 1 1 d . . . . .
Ag4 Ag 0.12605(2) 0.20592(2) 0.48056(2) 0.03363(10) Uani 1 1 d . . . . .
Ag7 Ag 0.19960(2) 0.00546(2) 0.49973(2) 0.03267(8) Uani 1 1 d . . . . .
Ag9 Ag 0.19285(2) 0.13986(2) 0.47866(2) 0.03353(10) Uani 1 1 d . . . . .
Ag12 Ag 0.29848(2) 0.31819(2) 0.47646(2) 0.06521(17) Uani 1 1 d . . . . .
Ag10 Ag 0.27508(2) 0.14986(2) 0.49946(2) 0.04491(12) Uani 1 1 d . . . . .
S12 S 0.69862(4) 0.43225(4) 0.39367(2) 0.0296(3) Uani 1 1 d . . . . .
S10 S 0.54679(4) 0.39167(4) 0.37248(2) 0.0300(3) Uani 1 1 d . . . . .
S7 S 0.34367(4) 0.19358(5) 0.31824(2) 0.0305(3) Uani 1 1 d . . . . .
S11 S 0.66695(4) 0.56580(4) 0.37059(2) 0.0311(3) Uani 1 1 d . . . . .
S1 S 0.09966(5) 0.06021(5) 0.43963(2) 0.0341(3) Uani 1 1 d . . . . .
S8 S 0.37224(4) 0.06014(5) 0.33908(2) 0.0319(3) Uani 1 1 d . . . . .
S9 S 0.41251(4) 0.23539(4) 0.35159(2) 0.0299(3) Uani 1 1 d . . . . .
S2 S 0.10948(5) -0.07143(5) 0.46077(2) 0.0357(3) Uani 1 1 d . . . . .
S4 S 0.25028(5) 0.07811(6) 0.48201(2) 0.0422(4) Uani 1 1 d . . . . .
S3 S 0.24219(6) 0.22021(6) 0.46273(2) 0.0448(4) Uani 1 1 d . . . . .
S5 S 0.25735(5) -0.04800(6) 0.50577(2) 0.0528(4) Uani 1 1 d . . . . .
S6 S 0.31923(5) 0.11482(7) 0.51523(2) 0.0520(4) Uani 1 1 d . . . . .
P2 P 0.30657(7) -0.08778(6) 0.36601(2) 0.0535(5) Uani 1 1 d . . . . .
P1 P 0.0000 0.0000 0.40600(2) 0.0616(8) Uani 1 3 d S T P . .
P3 P 0.6667 0.3333 0.42683(2) 0.0767(11) Uani 1 3 d S T P . .
P16 P 0.38134(10) 0.40552(10) 0.46743(2) 0.0961(9) Uani 1 1 d D . . . .
F13 F 0.14458(18) -0.02484(18) 0.29609(4) 0.0874(17) Uani 1 1 d . . . . .
F17 F 0.17930(14) 0.18717(19) 0.37135(4) 0.0823(14) Uani 1 1 d . . . . .
C53 C 0.28651(18) 0.1272(2) 0.31127(5) 0.0372(14) Uani 1 1 d . . . . .
C65 C 0.34285(17) 0.22130(19) 0.35732(4) 0.0315(12) Uani 1 1 d . . . . .
C70 C 0.2925(2) 0.2043(2) 0.35019(5) 0.0385(14) Uani 1 1 d . . . . .
H70 H 0.2953 0.1997 0.3420 0.046 Uiso 1 1 calc R . . . .
C82 C 0.7673(2) 0.6802(2) 0.36818(6) 0.0481(16) Uani 1 1 d . . . . .
H82 H 0.7627 0.6730 0.3600 0.058 Uiso 1 1 calc R . . . .
C71 C 0.5012(2) 0.4050(2) 0.38265(4) 0.0382(14) Uani 1 1 d . . . . .
C7 C 0.1521(2) -0.0849(2) 0.45035(5) 0.0483(16) Uani 1 1 d . . . . .
C58 C 0.2451(2) 0.0777(2) 0.31800(6) 0.0449(16) Uani 1 1 d . . . . .
H58 H 0.2503 0.0789 0.3262 0.054 Uiso 1 1 calc R . . . .
C67 C 0.2812(2) 0.2153(3) 0.37414(5) 0.0536(18) Uani 1 1 d . . . . .
H67 H 0.2772 0.2203 0.3822 0.064 Uiso 1 1 calc R . . . .
C6 C 0.2155(3) 0.0781(3) 0.43798(6) 0.068(2) Uani 1 1 d . . . . .
H6 H 0.2251 0.1056 0.4443 0.081 Uiso 1 1 calc R . . . .
C66 C 0.3371(2) 0.2263(2) 0.36943(5) 0.0464(17) Uani 1 1 d . . . . .
H66 H 0.3710 0.2371 0.3744 0.056 Uiso 1 1 calc R . . . .
C59 C 0.3298(2) 0.0087(2) 0.32731(5) 0.0441(16) Uani 1 1 d . . . . .
C56 C 0.1911(3) 0.0253(3) 0.30121(7) 0.060(2) Uani 1 1 d . . . . .
C77 C 0.7294(2) 0.6357(2) 0.37595(6) 0.0515(17) Uani 1 1 d . . . . .
C54 C 0.2797(2) 0.1237(2) 0.29934(5) 0.0503(18) Uani 1 1 d . . . . .
H54 H 0.3082 0.1555 0.2945 0.060 Uiso 1 1 calc R . . . .
C68 C 0.2333(2) 0.1974(2) 0.36685(6) 0.0524(17) Uani 1 1 d . . . . .
C72 C 0.5281(3) 0.4477(3) 0.39156(6) 0.080(2) Uani 1 1 d . . . . .
H72 H 0.5712 0.4706 0.3923 0.097 Uiso 1 1 calc R . . . .
C64 C 0.2874(3) -0.0497(3) 0.33038(7) 0.070(3) Uani 1 1 d . . . . .
H64 H 0.2824 -0.0624 0.3383 0.085 Uiso 1 1 calc R . . . .
C23 C 0.3685(2) 0.1044(3) 0.48287(6) 0.076(3) Uani 1 1 d . . . . .
H23 H 0.3665 0.1099 0.4910 0.091 Uiso 1 1 calc R . . . .
C12 C 0.2138(2) -0.0611(3) 0.45183(6) 0.067(2) Uani 1 1 d . . . . .
H12 H 0.2340 -0.0372 0.4585 0.080 Uiso 1 1 calc R . . . .
C76 C 0.4389(2) 0.3747(3) 0.38155(5) 0.0543(19) Uani 1 1 d . . . . .
H76 H 0.4195 0.3462 0.3754 0.065 Uiso 1 1 calc R . . . .
C1 C 0.1574(2) 0.0471(2) 0.43387(5) 0.0448(15) Uani 1 1 d . . . . .
C57 C 0.1976(2) 0.0278(3) 0.31302(7) 0.059(2) Uani 1 1 d . . . . .
C24 C 0.3187(2) 0.0890(3) 0.47582(5) 0.0554(19) Uani 1 1 d . . . . .
F23 F 0.9260(2) 0.6329(2) 0.41315(4) 0.0959(19) Uani 1 1 d . . . . .
F24 F 0.8840(2) 0.5199(2) 0.42022(5) 0.137(2) Uani 1 1 d . . . . .
F15 F 0.2230(2) -0.1114(2) 0.30218(4) 0.109(2) Uani 1 1 d . . . . .
F14 F 0.2213(2) 0.0686(2) 0.28298(5) 0.078(2) Uani 0.753(6) 1 d . . . A 1
F19 F 0.39569(17) 0.4362(2) 0.40557(4) 0.1039(16) Uani 1 1 d . . . . .
F18 F 0.19165(19) 0.1797(3) 0.34841(5) 0.125(2) Uani 1 1 d . . . . .
C83 C 0.7691(2) 0.4937(2) 0.39911(4) 0.0387(15) Uani 1 1 d . . . . .
F1 F 0.29148(17) 0.0231(2) 0.41886(4) 0.1212(17) Uani 1 1 d . . . . .
C60 C 0.3373(2) 0.0283(2) 0.31584(5) 0.0477(17) Uani 1 1 d . . . . .
H60 H 0.3658 0.0694 0.3139 0.057 Uiso 1 1 calc R . . . .
C94 C 0.3288(2) -0.1654(2) 0.35190(6) 0.059(2) Uani 1 1 d . . . . .
H94A H 0.3536 -0.1301 0.3468 0.070 Uiso 1 1 calc R . . . .
H94B H 0.3557 -0.1656 0.3581 0.070 Uiso 1 1 calc R . . . .
F20 F 0.3431(2) 0.3510(3) 0.38894(5) 0.128(3) Uani 1 1 d . . . . .
F22 F 0.8496(2) 0.7794(2) 0.36501(6) 0.095(2) Uani 0.802(5) 1 d . . . B 1
C81 C 0.8115(3) 0.7348(2) 0.37251(7) 0.064(2) Uani 1 1 d . . . . .
F16 F 0.2098(3) -0.1458(3) 0.32425(6) 0.155(3) Uani 1 1 d . . . . .
C69 C 0.2398(2) 0.1942(3) 0.35498(6) 0.0526(18) Uani 1 1 d . . . . .
C25 C 0.3086(2) -0.0403(3) 0.49438(5) 0.0638(19) Uani 1 1 d . . . . .
F9 F 0.43119(19) -0.0239(3) 0.46904(5) 0.158(2) Uani 1 1 d . . . . .
C84 C 0.8002(3) 0.4810(3) 0.40722(6) 0.070(2) Uani 1 1 d . . . . .
H84 H 0.7868 0.4401 0.4095 0.084 Uiso 1 1 calc R . . . .
F21 F 0.8641(3) 0.8021(2) 0.38766(6) 0.108(2) Uani 0.802(5) 1 d . . . B 1
F2 F 0.1839(3) -0.0328(3) 0.41159(6) 0.167(3) Uani 1 1 d . . . . .
C2 C 0.1451(3) 0.0094(3) 0.42478(6) 0.067(2) Uani 1 1 d . . . . .
H2 H 0.1051 -0.0129 0.4217 0.080 Uiso 1 1 calc R . . . .
C61 C 0.3018(2) -0.0137(2) 0.30717(6) 0.0594(19) Uani 1 1 d . . . . .
H61 H 0.3072 -0.0024 0.2992 0.071 Uiso 1 1 calc R . . . .
F12 F 0.4423(3) 0.2437(4) 0.55053(6) 0.178(4) Uani 1 1 d . . . . .
F3 F 0.2523(2) -0.1157(2) 0.42591(5) 0.1474(19) Uani 1 1 d . . . . .
C86 C 0.8736(3) 0.5879(3) 0.40836(6) 0.068(3) Uani 1 1 d . . . . .
C85 C 0.8524(3) 0.5294(3) 0.41218(6) 0.073(3) Uani 1 1 d . . . . .
C95 C 0.3047(3) -0.2228(3) 0.34492(8) 0.079(3) Uani 1 1 d . . . . .
H95A H 0.2779 -0.2223 0.3387 0.095 Uiso 1 1 calc R . . . .
H95B H 0.2795 -0.2580 0.3501 0.095 Uiso 1 1 calc R . . . .
C26 C 0.2913(2) -0.0505(3) 0.48271(6) 0.0627(18) Uani 1 1 d . . . . .
H26 H 0.2512 -0.0603 0.4806 0.075 Uiso 1 1 calc R . . . .
C55 C 0.2308(3) 0.0730(3) 0.29467(6) 0.061(2) Uani 1 1 d . . . . .
C75 C 0.4054(3) 0.3860(3) 0.38937(6) 0.066(2) Uani 1 1 d . . . . .
C88 C 0.7906(3) 0.5515(3) 0.39528(6) 0.058(2) Uani 1 1 d . . . . .
H88 H 0.7693 0.5595 0.3894 0.070 Uiso 1 1 calc R . . . .
C93 C 0.2786(3) -0.1582(2) 0.35732(7) 0.065(2) Uani 1 1 d . . . . .
H93A H 0.2538 -0.1938 0.3624 0.078 Uiso 1 1 calc R . . . .
H93B H 0.2517 -0.1583 0.3511 0.078 Uiso 1 1 calc R . . . .
C62 C 0.2592(3) -0.0713(3) 0.31053(7) 0.072(2) Uani 1 1 d . . . . .
C74 C 0.4313(3) 0.4261(3) 0.39798(6) 0.068(2) Uani 1 1 d . . . . .
C3 C 0.1920(3) 0.0038(3) 0.42011(7) 0.089(2) Uani 1 1 d . . . . .
C63 C 0.2521(3) -0.0897(3) 0.32175(8) 0.081(3) Uani 1 1 d . . . . .
C13 C 0.3091(3) 0.2236(3) 0.45668(6) 0.070(3) Uani 1 1 d . . . . .
C87 C 0.8438(3) 0.5991(3) 0.40000(6) 0.071(3) Uani 1 1 d . . . . .
H87 H 0.8589 0.6396 0.3973 0.086 Uiso 1 1 calc R . . . .
C97 C 0.2381(3) -0.0855(3) 0.37010(7) 0.073(2) Uani 1 1 d . . . . .
H97A H 0.2061 -0.1263 0.3728 0.087 Uiso 1 1 calc R . . . .
H97B H 0.2474 -0.0562 0.3765 0.087 Uiso 1 1 calc R . . . .
C78 C 0.7363(3) 0.6482(3) 0.38778(6) 0.080(3) Uani 1 1 d . . . . .
H78 H 0.7094 0.6184 0.3932 0.096 Uiso 1 1 calc R . . . .
C18 C 0.3539(3) 0.2275(3) 0.46411(7) 0.076(3) Uani 1 1 d . . . . .
H18 H 0.3496 0.2267 0.4724 0.091 Uiso 1 1 calc R . . . .
C19 C 0.3219(3) 0.0816(3) 0.46398(6) 0.078(3) Uani 1 1 d . . . . .
H19 H 0.2881 0.0719 0.4590 0.093 Uiso 1 1 calc R . . . .
C14 C 0.3172(3) 0.2253(4) 0.44478(6) 0.087(3) Uani 1 1 d . . . . .
H14 H 0.2867 0.2227 0.4396 0.105 Uiso 1 1 calc R . . . .
C8 C 0.1245(3) -0.1180(3) 0.44052(6) 0.079(3) Uani 1 1 d . . . . .
H8 H 0.0821 -0.1342 0.4393 0.095 Uiso 1 1 calc R . . . .
C37 C 0.0503(4) 0.0734(4) 0.39915(8) 0.087(3) Uani 1 1 d . . . . .
H37A H 0.0552 0.0670 0.3908 0.104 Uiso 1 1 calc R . . . .
H37B H 0.0316 0.0995 0.3997 0.104 Uiso 1 1 calc R . . . .
F7 F 0.4774(2) 0.1129(4) 0.46153(6) 0.186(3) Uani 1 1 d . . . . .
F4 F 0.3079(2) -0.0439(3) 0.44395(6) 0.168(3) Uani 1 1 d . . . . .
C98 C 0.2135(3) -0.0646(4) 0.35859(10) 0.229(7) Uani 1 1 d D . . . .
H98A H 0.2440 -0.0221 0.3565 0.275 Uiso 1 1 calc R . . . .
H98B H 0.2101 -0.0908 0.3519 0.275 Uiso 1 1 calc R . . . .
F6 F 0.4513(2) 0.2389(3) 0.46609(8) 0.165(4) Uani 1 1 d . . . . .
C32 C 0.42367(13) 0.22690(16) 0.51564(4) 0.095(3) Uani 1 1 d . . . . .
H32 H 0.4203 0.2246 0.5074 0.114 Uiso 1 1 calc R . . . .
C31 C 0.37923(18) 0.1808(2) 0.52247(4) 0.092(3) Uani 1 1 d G . . . .
C36 C 0.3842(3) 0.1841(3) 0.53456(4) 0.099(3) Uani 1 1 d G . . . .
H36 H 0.3538 0.1526 0.5392 0.119 Uiso 1 1 calc R . . . .
C35 C 0.4336(3) 0.2336(3) 0.53980(4) 0.121(4) Uani 1 1 d G . . . .
C34 C 0.4781(2) 0.2798(3) 0.53297(5) 0.123(4) Uani 1 1 d G . . . .
C33 C 0.47309(18) 0.2764(2) 0.52089(5) 0.129(5) Uani 1 1 d G . . . .
H33 H 0.5035 0.3079 0.5162 0.155 Uiso 1 1 calc R . . . .
C4 C 0.2493(3) 0.0339(3) 0.42401(7) 0.086(2) Uani 1 1 d . . . . .
C11 C 0.2451(3) -0.0724(4) 0.44364(8) 0.099(3) Uani 1 1 d . . . . .
C27 C 0.3318(3) -0.0465(3) 0.47415(7) 0.089(3) Uani 1 1 d . . . . .
H27 H 0.3198 -0.0541 0.4662 0.107 Uiso 1 1 calc R . . . .
C73 C 0.4908(3) 0.4564(3) 0.39932(6) 0.090(3) Uani 1 1 d . . . . .
H73 H 0.5084 0.4843 0.4056 0.108 Uiso 1 1 calc R . . . .
C10 C 0.2193(3) -0.1055(3) 0.43385(7) 0.088(2) Uani 1 1 d . . . . .
C80 C 0.8189(4) 0.7465(3) 0.38385(8) 0.087(3) Uani 1 1 d . . . . .
C9 C 0.1592(3) -0.1279(3) 0.43223(7) 0.094(3) Uani 1 1 d . . . . .
H9 H 0.1402 -0.1506 0.4254 0.113 Uiso 1 1 calc R . . . .
C5 C 0.2623(3) 0.0701(4) 0.43292(7) 0.094(3) Uani 1 1 d . . . . .
H5 H 0.3024 0.0908 0.4360 0.113 Uiso 1 1 calc R . . . .
C79 C 0.7825(4) 0.7043(3) 0.39177(8) 0.095(3) Uani 1 1 d . . . . .
C21 C 0.4250(3) 0.1060(5) 0.46609(8) 0.117(4) Uani 1 1 d . . . . .
C89 C 0.3270(4) -0.1090(3) 0.37954(7) 0.089(3) Uani 1 1 d . . . . .
H89A H 0.2906 -0.1452 0.3827 0.107 Uiso 1 1 calc R . . . .
H89B H 0.3581 -0.1208 0.3779 0.107 Uiso 1 1 calc R . . . .
C90 C 0.3523(4) -0.0582(3) 0.38894(7) 0.090(3) Uani 1 1 d . . . . .
H90A H 0.3211 -0.0469 0.3908 0.108 Uiso 1 1 calc R . . . .
H90B H 0.3886 -0.0216 0.3858 0.108 Uiso 1 1 calc R . . . .
C20 C 0.3768(4) 0.0889(5) 0.45943(8) 0.115(4) Uani 1 1 d . . . . .
H20 H 0.3791 0.0814 0.4514 0.138 Uiso 1 1 calc R . . . .
C102 C 0.7427(4) 0.3612(5) 0.43325(7) 0.112(4) Uani 1 1 d . . . . .
H10A H 0.7656 0.4063 0.4330 0.134 Uiso 1 1 calc R . . . .
H10B H 0.7380 0.3489 0.4415 0.134 Uiso 1 1 calc R . . . .
C28 C 0.3896(3) -0.0312(4) 0.47752(7) 0.108(3) Uani 1 1 d . . . . .
C38 C 0.1150(4) 0.1067(4) 0.40522(11) 0.118(5) Uani 1 1 d . . . . .
H38A H 0.1083 0.1029 0.4138 0.142 Uiso 1 1 calc R . . . .
H38B H 0.1359 0.0838 0.4032 0.142 Uiso 1 1 calc R . . . .
C17 C 0.4058(4) 0.2327(5) 0.45879(11) 0.119(5) Uani 1 1 d . . . . .
F8 F 0.4693(2) 0.1257(4) 0.48475(6) 0.185(3) Uani 1 1 d . . . . .
C42 C 0.3347(4) 0.3811(4) 0.44489(6) 0.093(4) Uani 1 1 d . . . . .
H42A H 0.2979 0.3440 0.4477 0.112 Uiso 1 1 calc R . . . .
H42B H 0.3282 0.4164 0.4456 0.112 Uiso 1 1 calc R . . . .
C96 C 0.3539(3) -0.2318(3) 0.33943(8) 0.087(3) Uani 1 1 d . . . . .
H96A H 0.3350 -0.2687 0.3346 0.131 Uiso 1 1 calc GR . . . .
H96B H 0.3784 -0.2360 0.3456 0.131 Uiso 1 1 calc GR . . . .
H96C H 0.3800 -0.1965 0.3345 0.131 Uiso 1 1 calc GR . . . .
F5 F 0.4692(2) 0.2456(4) 0.44378(7) 0.191(3) Uani 1 1 d . . . . .
F10 F 0.4638(2) -0.0064(4) 0.49136(7) 0.271(4) Uani 1 1 d . . . . .
C103 C 0.7813(4) 0.3356(4) 0.42665(9) 0.114(4) Uani 1 1 d . . . . .
H10C H 0.7594 0.2907 0.4275 0.137 Uiso 1 1 calc R . . . .
H10D H 0.7818 0.3444 0.4182 0.137 Uiso 1 1 calc R . . . .
C104 C 0.8503(4) 0.3614(5) 0.43079(11) 0.136(5) Uani 1 1 d . . . . .
H10E H 0.8740 0.4061 0.4296 0.163 Uiso 1 1 calc R . . . .
H10F H 0.8513 0.3529 0.4392 0.163 Uiso 1 1 calc R . . . .
C92 C 0.3825(6) -0.0312(6) 0.40927(10) 0.176(7) Uani 1 1 d . . . . .
H92A H 0.4180 0.0073 0.4069 0.264 Uiso 1 1 calc GR . . . .
H92B H 0.3907 -0.0436 0.4168 0.264 Uiso 1 1 calc GR . . . .
H92C H 0.3469 -0.0259 0.4099 0.264 Uiso 1 1 calc GR . . . .
C30 C 0.3686(3) -0.0224(4) 0.49734(8) 0.120(4) Uani 1 1 d . . . . .
H30 H 0.3815 -0.0140 0.5052 0.144 Uiso 1 1 calc R . . . .
C91 C 0.3700(6) -0.0800(5) 0.40027(9) 0.155(7) Uani 1 1 d . . . . .
H91A H 0.3362 -0.1200 0.4028 0.186 Uiso 1 1 calc R . . . .
H91B H 0.4068 -0.0835 0.3990 0.186 Uiso 1 1 calc R . . . .
C22 C 0.4211(3) 0.1117(5) 0.47787(9) 0.132(4) Uani 1 1 d . . . . .
C40 C 0.2136(4) 0.1895(5) 0.40999(13) 0.155(6) Uani 1 1 d . . . . .
H40A H 0.2441 0.2303 0.4073 0.232 Uiso 1 1 calc GR . . . .
H40B H 0.2293 0.1615 0.4089 0.232 Uiso 1 1 calc GR . . . .
H40C H 0.2049 0.1911 0.4183 0.232 Uiso 1 1 calc GR . . . .
C39 C 0.1543(6) 0.1668(6) 0.40282(17) 0.200(9) Uani 1 1 d . . . . .
H39A H 0.1350 0.1913 0.4048 0.240 Uiso 1 1 calc R . . . .
H39B H 0.1641 0.1720 0.3944 0.240 Uiso 1 1 calc R . . . .
C41 C 0.3990(5) 0.3934(6) 0.45259(10) 0.160(7) Uani 1 1 d . . . . .
H41A H 0.4361 0.4297 0.4496 0.192 Uiso 1 1 calc R . . . .
H41B H 0.4047 0.3576 0.4521 0.192 Uiso 1 1 calc R . . . .
C99 C 0.1506(3) -0.0688(3) 0.36062(7) 0.156(6) Uani 1 1 d D . . . .
H99A H 0.1188 -0.1115 0.3622 0.187 Uiso 1 1 calc R . . . .
H99B H 0.1528 -0.0434 0.3674 0.187 Uiso 1 1 calc R . . . .
C29 C 0.4081(3) -0.0170(5) 0.48896(8) 0.136(4) Uani 1 1 d . . . . .
C15 C 0.3726(4) 0.2312(6) 0.44048(10) 0.143(5) Uani 1 1 d . . . . .
H15 H 0.3787 0.2296 0.4323 0.172 Uiso 1 1 calc R . . . .
C43 C 0.3495(6) 0.3731(7) 0.43226(10) 0.188(9) Uani 1 1 d . . . . .
H43A H 0.3603 0.3407 0.4317 0.226 Uiso 1 1 calc R . . . .
H43B H 0.3837 0.4116 0.4292 0.226 Uiso 1 1 calc R . . . .
C100 C 0.1353(2) -0.0458(3) 0.34961(7) 0.218(7) Uani 1 1 d D . . . .
H10G H 0.1730 -0.0121 0.3462 0.261 Uiso 1 1 calc R . . . .
H10H H 0.1164 -0.0790 0.3438 0.261 Uiso 1 1 calc R . . . .
C16 C 0.4154(4) 0.2389(5) 0.44799(10) 0.125(4) Uani 1 1 d . . . . .
C105 C 0.8785(5) 0.3304(5) 0.42362(13) 0.164(6) Uani 1 1 d . . . . .
H10I H 0.8712 0.3331 0.4153 0.245 Uiso 1 1 calc GR . . . .
H10J H 0.8598 0.2875 0.4259 0.245 Uiso 1 1 calc GR . . . .
H10K H 0.9225 0.3509 0.4251 0.245 Uiso 1 1 calc GR . . . .
B1 B 0.3835(4) -0.2184(3) 0.42759(8) -0.0010(17) Uiso 0.3333 1 d . U . . .
F11 F 0.5227(3) 0.3285(3) 0.53803(7) 0.175(4) Uani 1 1 d . . . . .
C50 C 0.3680(4) 0.4902(4) 0.48089(8) 0.108(4) Uani 1 1 d . . . . .
H50A H 0.3232 0.4629 0.4808 0.130 Uiso 1 1 calc R . . . .
H50B H 0.3832 0.4770 0.4876 0.130 Uiso 1 1 calc R . . . .
C44 C 0.2876(4) 0.3545(4) 0.42516(8) 0.107(4) Uani 1 1 d . . . . .
H44A H 0.2967 0.3616 0.4168 0.161 Uiso 1 1 calc GR . . . .
H44B H 0.2702 0.3793 0.4279 0.161 Uiso 1 1 calc GR . . . .
H44C H 0.2582 0.3113 0.4265 0.161 Uiso 1 1 calc GR . . . .
C121 C 0.3333 -0.3333 0.46120(11) 0.131(7) Uiso 1 3 d DS T P . .
C45 C 0.4558(2) 0.4219(3) 0.47218(11) 0.174(7) Uani 1 1 d D . . . .
H45A H 0.4855 0.4532 0.4668 0.208 Uiso 1 1 calc R . . . .
H45B H 0.4626 0.4415 0.4799 0.208 Uiso 1 1 calc R . . . .
C117 C 0.3963(3) -0.1234(3) 0.44082(6) 0.198(7) Uiso 1 1 d . . . . .
H117 H 0.3629 -0.1550 0.4449 0.238 Uiso 1 1 calc R . . . .
C112 C 0.4273(4) -0.1377(4) 0.43255(9) 0.147(5) Uiso 1 1 d G . . . .
C113 C 0.4762(5) -0.0914(6) 0.42653(12) 0.61(3) Uiso 1 1 d G . . . .
H113 H 0.4974 -0.1012 0.4209 0.734 Uiso 1 1 calc R . . . .
C114 C 0.4940(5) -0.0308(5) 0.42878(12) 0.91(6) Uiso 1 1 d G . . . .
H114 H 0.5274 0.0008 0.4247 1.096 Uiso 1 1 calc R . . . .
C115 C 0.4630(5) -0.0165(3) 0.43704(11) 0.147(5) Uiso 1 1 d G . . . .
H115 H 0.4751 0.0249 0.4386 0.176 Uiso 1 1 calc R . . . .
C116 C 0.4141(4) -0.0628(3) 0.44306(8) 0.175(6) Uiso 1 1 d G . . . .
H116 H 0.3929 -0.0531 0.4487 0.210 Uiso 1 1 calc R . . . .
C49 C 0.3905(5) 0.4750(4) 0.47061(11) 0.148(6) Uani 1 1 d . . . . .
H49A H 0.4350 0.5036 0.4705 0.177 Uiso 1 1 calc R . . . .
H49B H 0.3735 0.4860 0.4639 0.177 Uiso 1 1 calc R . . . .
C111 C 0.3215(5) -0.2264(3) 0.41835(11) 0.90(5) Uiso 1 1 d . . . . .
C106 C 0.3394(6) -0.2388(5) 0.40771(12) 1.70(16) Uiso 1 1 d G . . . .
C107 C 0.3039(8) -0.2485(8) 0.39783(11) 1.55(13) Uiso 1 1 d G . . . .
C108 C 0.2505(8) -0.2458(8) 0.39859(13) 2.00(19) Uiso 1 1 d G . . . .
C109 C 0.2326(6) -0.2335(6) 0.40922(15) 0.185(7) Uiso 1 1 d G . . . .
C110 C 0.2682(5) -0.2238(4) 0.41910(12) 0.191(7) Uiso 1 1 d G . . . .
C52 C 0.3483(6) 0.5632(5) 0.49277(11) 0.162(7) Uani 1 1 d . . . . .
H52A H 0.3113 0.5611 0.4896 0.243 Uiso 1 1 calc GR . . . .
H52B H 0.3756 0.6044 0.4957 0.243 Uiso 1 1 calc GR . . . .
H52C H 0.3372 0.5338 0.4991 0.243 Uiso 1 1 calc GR . . . .
C124 C 0.4442(3) -0.2215(6) 0.40780(5) 0.248(10) Uiso 1 1 d D . . . .
C51 C 0.3775(7) 0.5496(5) 0.48404(14) 0.215(9) Uani 1 1 d . . . . .
H51A H 0.4216 0.5747 0.4858 0.258 Uiso 1 1 calc R . . . .
H51B H 0.3706 0.5665 0.4768 0.258 Uiso 1 1 calc R . . . .
C125 C 0.4999(3) -0.2065(7) 0.40338(8) 0.240(9) Uiso 1 1 d D . . . .
C47 C 0.5312(3) 0.3901(3) 0.47934(12) 0.378(18) Uani 1 1 d D . . . .
H47A H 0.5655 0.4187 0.4743 0.454 Uiso 1 1 calc R . . . .
H47B H 0.5334 0.4121 0.4866 0.454 Uiso 1 1 calc R . . . .
C123 C 0.4311(4) -0.2242(6) 0.41931(5) 0.81(5) Uiso 1 1 d D . . . .
C46 C 0.4730(2) 0.3751(3) 0.47324(10) 0.236(8) Uani 1 1 d D . . . .
H46A H 0.4751 0.3613 0.4653 0.284 Uiso 1 1 calc R . . . .
H46B H 0.4394 0.3399 0.4773 0.284 Uiso 1 1 calc R . . . .
C48 C 0.5416(4) 0.3389(3) 0.48245(15) 0.444(14) Uani 1 1 d D . . . .
H48A H 0.5743 0.3529 0.4883 0.666 Uiso 1 1 calc GR . . . .
H48B H 0.5534 0.3251 0.4755 0.666 Uiso 1 1 calc GR . . . .
H48C H 0.5041 0.3052 0.4857 0.666 Uiso 1 1 calc GR . . . .
C126 C 0.4590(5) -0.2384(6) 0.42778(6) 0.61(3) Uiso 1 1 d D . . . .
C119 C 0.3987(3) -0.2467(3) 0.44928(6) 0.392(18) Uiso 1 1 d D . . . .
C122 C 0.3026(2) -0.2547(7) 0.4444(2) 2.0(2) Uiso 1 1 d D . . . .
C118 C 0.3608(3) -0.2393(4) 0.44223(7) 2.0(2) Uiso 1 1 d D . . . .
C120 C 0.3852(5) -0.2804(4) 0.45901(6) 0.39(2) Uiso 1 1 d D . . . .
F22A F 0.8093(11) 0.7086(10) 0.40256(19) 0.104(10) Uani 0.198(5) 1 d . . . B 2
F14A F 0.1633(6) -0.0182(6) 0.31690(16) 0.074(6) Uani 0.247(6) 1 d . . . A 2
C101 C 0.0915(3) -0.0234(3) 0.35267(14) 0.42(2) Uani 1 1 d D . . . .
H10L H 0.1085 0.0188 0.3501 0.632 Uiso 1 1 calc GR . . . .
H10M H 0.0853 -0.0256 0.3611 0.632 Uiso 1 1 calc GR . . . .
H10N H 0.0524 -0.0491 0.3488 0.632 Uiso 1 1 calc GR . . . .

loop_
_atom_site_aniso_label
_atom_site_aniso_U_11
_atom_site_aniso_U_22
_atom_site_aniso_U_33
_atom_site_aniso_U_23
_atom_site_aniso_U_13
_atom_site_aniso_U_12
Ag14 0.01331(8) 0.01249(8) 0.01662(11) 0.00005(8) 0.00017(8) 0.00632(6)
Ag15 0.01359(8) 0.01414(8) 0.01538(11) -0.00104(8) -0.00009(8) 0.00688(6)
Ag19 0.01671(9) 0.01833(9) 0.02023(12) 0.00002(9) 0.00102(9) 0.00907(6)
Ag16 0.01589(9) 0.01642(9) 0.02649(13) -0.00051(9) 0.00049(9) 0.00507(7)
Ag20 0.02446(10) 0.02166(9) 0.02596(13) -0.00199(9) 0.00331(10) 0.01364(7)
Ag13 0.01095(15) 0.01095(15) 0.0129(2) 0.000 0.000 0.00548(8)
Ag21 0.02346(10) 0.02368(10) 0.01961(12) 0.00119(9) 0.00246(9) 0.01193(7)
Ag24 0.03601(17) 0.03601(17) 0.0248(2) 0.000 0.000 0.01801(9)
Ag23 0.02827(13) 0.02377(12) 0.05046(19) 0.00622(13) 0.00706(14) 0.00571(9)
Ag3 0.01570(9) 0.01465(9) 0.02008(12) 0.00109(8) 0.00099(8) 0.00655(6)
Ag18 0.01832(10) 0.02072(10) 0.02465(13) 0.00447(10) 0.00263(10) 0.00736(7)
Ag2 0.01109(16) 0.01109(16) 0.0193(3) 0.000 0.000 0.00554(8)
Ag17 0.02677(11) 0.02944(11) 0.03420(15) 0.00241(11) -0.00056(11) 0.01563(8)
Ag5 0.02476(10) 0.02741(11) 0.02193(13) 0.00138(10) 0.00185(10) 0.01357(7)
Ag6 0.01944(10) 0.02955(11) 0.02413(13) -0.00109(10) -0.00028(9) 0.01338(7)
Ag1 0.02043(9) 0.02097(9) 0.02139(13) -0.00018(9) 0.00013(9) 0.01417(6)
Ag22 0.04143(12) 0.03995(12) 0.03619(17) 0.00505(12) 0.00364(12) 0.02688(8)
Ag11 0.0489(2) 0.0489(2) 0.0254(3) 0.000 0.000 0.02447(11)
Ag8 0.03844(14) 0.03369(14) 0.03919(18) -0.00173(13) -0.00483(14) 0.01294(10)
Ag4 0.03724(14) 0.02172(12) 0.02857(15) 0.00479(11) -0.00067(12) 0.00472(10)
Ag7 0.02467(10) 0.05195(13) 0.03032(15) -0.00191(12) -0.00222(10) 0.02586(8)
Ag9 0.02103(12) 0.03501(14) 0.02976(15) 0.00578(12) 0.00322(11) 0.00291(10)
Ag12 0.0522(2) 0.0495(2) 0.0454(2) 0.00834(19) 0.00625(19) -0.0110(2)
Ag10 0.02904(14) 0.05760(19) 0.03772(18) -0.00094(16) -0.00023(13) 0.01389(12)
S12 0.0325(4) 0.0307(4) 0.0245(5) -0.0022(4) 0.0000(4) 0.0151(3)
S10 0.0404(4) 0.0336(3) 0.0275(5) -0.0053(3) -0.0015(4) 0.0273(2)
S7 0.0187(3) 0.0344(4) 0.0360(5) -0.0028(4) -0.0029(4) 0.0116(3)
S11 0.0365(4) 0.0286(3) 0.0350(5) -0.0043(4) 0.0031(4) 0.0214(3)
S1 0.0362(4) 0.0422(5) 0.0238(5) 0.0028(4) 0.0040(4) 0.0195(3)
S8 0.0200(4) 0.0242(4) 0.0434(6) 0.0018(4) 0.0042(4) 0.0049(3)
S9 0.0228(4) 0.0219(4) 0.0409(6) 0.0042(4) -0.0036(4) 0.0081(3)
S2 0.0523(4) 0.0409(4) 0.0267(5) -0.0027(4) -0.0044(4) 0.0328(3)
S4 0.0231(4) 0.0526(6) 0.0365(6) 0.0064(5) -0.0046(4) 0.0082(4)
S3 0.0338(5) 0.0441(6) 0.0313(6) 0.0094(5) 0.0057(5) 0.0006(5)
S5 0.0524(4) 0.0966(6) 0.0383(6) -0.0044(5) -0.0060(4) 0.0589(3)
S6 0.0244(4) 0.0830(8) 0.0430(7) -0.0043(6) -0.0036(5) 0.0225(4)
P2 0.0428(6) 0.0288(6) 0.0704(9) 0.0102(6) 0.0205(6) 0.0039(5)
P1 0.0779(12) 0.0779(12) 0.0290(11) 0.000 0.000 0.0390(6)
P3 0.1028(15) 0.1028(15) 0.0246(12) 0.000 0.000 0.0514(8)
P16 0.0758(12) 0.0679(12) 0.0572(10) 0.0073(9) 0.0107(9) -0.0297(10)
F13 0.058(2) 0.062(2) 0.109(3) -0.016(2) -0.018(2) 0.0052(17)
F17 0.0494(14) 0.120(2) 0.083(3) 0.004(2) 0.0269(15) 0.0466(12)
C53 0.0228(16) 0.0408(19) 0.050(3) -0.002(2) -0.0052(18) 0.0171(12)
C65 0.0245(15) 0.0354(17) 0.037(2) 0.0042(17) 0.0066(16) 0.0172(11)
C70 0.0338(18) 0.043(2) 0.036(2) 0.0116(19) 0.0125(18) 0.0172(14)
C82 0.044(2) 0.0371(19) 0.067(3) -0.018(2) -0.016(2) 0.0229(14)
C71 0.040(2) 0.0364(19) 0.034(2) 0.0048(18) 0.0064(19) 0.0166(14)
C7 0.064(2) 0.050(2) 0.041(3) 0.005(2) 0.017(2) 0.0360(15)
C58 0.0221(18) 0.043(2) 0.062(3) 0.006(2) -0.002(2) 0.0110(15)
C67 0.044(2) 0.074(3) 0.049(3) 0.012(2) 0.018(2) 0.0341(17)
C6 0.056(3) 0.104(4) 0.049(3) 0.001(3) 0.010(2) 0.045(2)
C66 0.035(2) 0.064(3) 0.038(3) 0.004(2) 0.0013(19) 0.0231(16)
C59 0.0256(19) 0.035(2) 0.060(3) -0.016(2) -0.003(2) 0.0065(15)
C56 0.039(2) 0.047(3) 0.084(4) -0.004(3) -0.014(3) 0.0127(19)
C77 0.051(2) 0.040(2) 0.066(3) -0.021(2) -0.008(2) 0.0242(15)
C54 0.042(2) 0.050(3) 0.050(3) -0.005(2) -0.006(2) 0.0163(18)
C68 0.0409(19) 0.064(2) 0.062(3) 0.008(2) 0.016(2) 0.0335(15)
C72 0.045(3) 0.096(4) 0.079(4) -0.047(3) 0.009(3) 0.019(2)
C64 0.056(3) 0.044(3) 0.081(5) -0.005(3) 0.005(3) 0.003(3)
C23 0.030(2) 0.130(5) 0.060(4) -0.016(4) 0.006(2) 0.034(2)
C12 0.063(2) 0.095(3) 0.065(4) 0.002(3) 0.016(3) 0.0552(17)
C76 0.041(2) 0.067(3) 0.052(3) -0.009(3) 0.006(2) 0.0255(18)
C1 0.054(2) 0.057(2) 0.034(2) 0.011(2) 0.0107(19) 0.0351(14)
C57 0.033(2) 0.042(2) 0.092(5) 0.001(3) -0.003(3) 0.0121(18)
C24 0.031(2) 0.078(3) 0.050(3) -0.008(3) 0.009(2) 0.0220(18)
F23 0.072(2) 0.078(3) 0.083(3) -0.026(2) -0.025(2) -0.004(2)
F24 0.117(3) 0.101(3) 0.127(3) 0.006(3) -0.088(2) 0.005(3)
F15 0.084(3) 0.097(3) 0.106(3) -0.057(2) -0.024(3) 0.015(2)
F14 0.060(3) 0.070(3) 0.057(3) -0.013(2) -0.016(2) -0.003(2)
F19 0.0980(19) 0.132(2) 0.096(3) -0.007(2) 0.0496(17) 0.0682(14)
F18 0.067(2) 0.189(4) 0.120(4) -0.009(4) -0.007(2) 0.065(2)
C83 0.034(2) 0.037(2) 0.037(2) -0.0044(19) -0.0012(19) 0.0115(15)
F1 0.1287(18) 0.218(3) 0.086(3) 0.017(2) 0.0378(19) 0.1390(13)
C60 0.039(2) 0.052(2) 0.055(3) -0.010(2) -0.006(2) 0.0249(15)
C94 0.033(2) 0.035(2) 0.088(5) -0.002(3) -0.001(3) 0.0017(19)
F20 0.060(2) 0.188(5) 0.110(4) -0.020(4) 0.012(2) 0.042(2)
F22 0.067(3) 0.047(2) 0.149(5) -0.006(3) -0.016(3) 0.012(2)
C81 0.055(3) 0.038(2) 0.097(5) -0.024(3) -0.016(3) 0.0229(17)
F16 0.140(5) 0.075(3) 0.135(5) -0.010(3) 0.011(4) -0.031(3)
C69 0.0350(19) 0.065(3) 0.064(4) 0.002(3) 0.003(2) 0.0301(15)
C25 0.060(2) 0.118(3) 0.040(3) 0.002(3) 0.004(2) 0.0648(16)
F9 0.1093(19) 0.336(5) 0.083(3) -0.010(3) 0.023(2) 0.1507(18)
C84 0.065(3) 0.047(3) 0.073(4) -0.001(3) -0.036(3) 0.010(2)
F21 0.103(4) 0.055(2) 0.141(4) -0.063(2) -0.049(3) 0.021(2)
F2 0.164(4) 0.234(4) 0.137(4) -0.082(3) -0.008(3) 0.124(2)
C2 0.075(3) 0.084(3) 0.057(4) -0.015(3) 0.002(3) 0.0520(19)
C61 0.043(2) 0.056(2) 0.081(4) -0.026(3) -0.009(3) 0.0259(17)
F12 0.162(5) 0.226(6) 0.127(5) -0.060(5) -0.059(4) 0.081(4)
F3 0.170(2) 0.168(3) 0.139(3) 0.002(2) 0.0942(19) 0.1104(17)
C86 0.055(3) 0.064(4) 0.058(4) -0.017(3) -0.011(3) 0.010(3)
C85 0.063(3) 0.070(4) 0.050(3) -0.006(3) -0.028(3) 0.007(3)
C95 0.059(4) 0.034(3) 0.123(6) -0.020(3) 0.002(4) 0.007(2)
C26 0.063(2) 0.106(3) 0.049(3) -0.004(3) 0.002(2) 0.0644(15)
C55 0.047(3) 0.057(3) 0.065(4) -0.015(3) -0.014(3) 0.014(2)
C75 0.054(2) 0.091(3) 0.061(4) 0.004(3) 0.018(3) 0.041(2)
C88 0.057(3) 0.046(3) 0.048(3) 0.008(3) -0.003(3) 0.008(2)
C93 0.052(3) 0.026(2) 0.094(5) 0.006(3) 0.016(3) 0.003(2)
C62 0.059(3) 0.055(3) 0.086(4) -0.038(3) -0.020(3) 0.016(2)
C74 0.064(3) 0.087(3) 0.063(4) 0.001(3) 0.026(2) 0.0457(19)
C3 0.108(3) 0.136(4) 0.062(4) -0.016(3) 0.016(3) 0.091(2)
C63 0.060(4) 0.049(4) 0.092(5) -0.015(4) 0.003(4) -0.004(3)
C13 0.048(3) 0.073(4) 0.059(4) 0.021(3) 0.021(3) 0.008(3)
C87 0.067(4) 0.049(3) 0.064(4) -0.003(3) -0.010(3) 0.004(3)
C97 0.048(3) 0.038(3) 0.114(5) -0.009(3) 0.034(3) 0.008(2)
C78 0.101(4) 0.068(3) 0.061(4) -0.030(3) -0.017(4) 0.035(3)
C18 0.041(3) 0.074(4) 0.087(5) 0.029(4) 0.008(3) 0.010(3)
C19 0.064(3) 0.115(5) 0.047(3) -0.011(3) 0.017(3) 0.040(3)
C14 0.069(3) 0.125(5) 0.058(4) 0.032(4) 0.039(3) 0.041(3)
C8 0.078(3) 0.095(4) 0.060(4) -0.019(3) 0.015(3) 0.039(3)
C37 0.094(4) 0.087(4) 0.076(5) 0.022(4) 0.025(4) 0.043(3)
F7 0.089(2) 0.328(6) 0.136(4) -0.041(4) 0.047(2) 0.100(2)
F4 0.101(3) 0.283(6) 0.139(5) -0.019(5) 0.023(3) 0.109(3)
C98 0.206(6) 0.446(12) 0.151(11) 0.104(10) 0.074(7) 0.249(5)
F6 0.070(3) 0.165(5) 0.229(8) 0.040(5) -0.001(4) 0.035(3)
C32 0.040(3) 0.114(5) 0.120(6) -0.043(5) -0.014(4) 0.030(3)
C31 0.048(3) 0.123(5) 0.093(5) -0.040(4) -0.026(3) 0.034(3)
C36 0.065(3) 0.150(5) 0.097(5) -0.045(4) -0.040(3) 0.065(3)
C35 0.079(4) 0.161(7) 0.116(6) -0.080(5) -0.057(4) 0.054(4)
C34 0.074(4) 0.162(6) 0.138(7) -0.072(6) -0.049(4) 0.062(4)
C33 0.076(5) 0.136(6) 0.166(9) -0.066(6) -0.024(6) 0.046(4)
C4 0.096(3) 0.144(4) 0.059(4) 0.012(3) 0.020(3) 0.092(2)
C11 0.098(3) 0.135(4) 0.095(6) 0.013(4) 0.033(4) 0.081(2)
C27 0.083(3) 0.146(4) 0.070(5) 0.003(4) 0.015(3) 0.082(2)
C73 0.071(3) 0.123(4) 0.073(4) -0.043(3) 0.018(3) 0.046(2)
C10 0.103(3) 0.103(3) 0.084(4) 0.005(3) 0.054(3) 0.070(2)
C80 0.089(4) 0.064(3) 0.104(5) -0.039(3) -0.031(4) 0.034(3)
C9 0.119(4) 0.095(4) 0.069(4) -0.008(3) 0.050(3) 0.054(3)
C5 0.084(3) 0.157(5) 0.063(4) 0.012(4) 0.017(3) 0.076(3)
C79 0.112(5) 0.071(4) 0.086(5) -0.044(3) -0.022(4) 0.033(3)
C21 0.066(3) 0.182(7) 0.096(5) -0.030(5) 0.029(3) 0.056(3)
C89 0.105(5) 0.056(4) 0.080(5) 0.023(3) 0.015(4) 0.022(3)
C90 0.113(5) 0.070(4) 0.064(4) 0.015(4) 0.020(4) 0.029(4)
C20 0.078(4) 0.169(8) 0.073(5) -0.013(5) 0.028(4) 0.044(4)
C102 0.135(6) 0.160(7) 0.044(4) -0.012(4) -0.030(4) 0.077(4)
C28 0.087(3) 0.215(5) 0.064(4) -0.007(4) 0.022(3) 0.108(2)
C38 0.079(5) 0.109(6) 0.164(10) 0.011(6) 0.022(6) 0.045(4)
C17 0.050(4) 0.129(7) 0.150(9) 0.036(7) 0.024(5) 0.024(4)
F8 0.065(2) 0.343(6) 0.151(5) -0.072(5) -0.014(3) 0.103(2)
C42 0.088(5) 0.067(4) 0.056(4) 0.010(4) 0.024(4) -0.013(4)
C96 0.069(4) 0.066(3) 0.119(6) -0.031(4) -0.005(4) 0.027(3)
F5 0.093(2) 0.266(6) 0.220(6) 0.061(5) 0.097(3) 0.093(3)
F10 0.139(3) 0.627(9) 0.122(5) -0.032(6) -0.011(3) 0.247(3)
C103 0.117(5) 0.146(6) 0.082(6) 0.011(5) -0.022(5) 0.068(4)
C104 0.129(6) 0.160(8) 0.126(9) -0.002(7) -0.042(6) 0.077(5)
C92 0.258(12) 0.213(10) 0.084(8) -0.010(8) -0.023(8) 0.139(7)
C30 0.078(3) 0.252(7) 0.063(5) -0.012(5) 0.002(3) 0.108(3)
C91 0.218(11) 0.159(9) 0.069(6) 0.013(6) -0.004(7) 0.082(7)
C22 0.045(3) 0.239(9) 0.105(7) -0.039(6) 0.002(4) 0.066(3)
C40 0.103(6) 0.149(7) 0.219(14) -0.065(8) -0.020(8) 0.068(4)
C39 0.126(10) 0.125(10) 0.31(2) 0.002(12) -0.016(12) 0.034(7)
C41 0.133(9) 0.135(9) 0.101(7) 0.008(7) 0.032(7) -0.015(8)
C99 0.112(6) 0.151(7) 0.220(14) -0.051(8) -0.028(8) 0.078(4)
C29 0.084(3) 0.292(8) 0.074(5) -0.003(6) 0.012(3) 0.126(3)
C15 0.101(5) 0.201(10) 0.110(7) 0.032(7) 0.058(5) 0.062(5)
C43 0.172(11) 0.249(15) 0.086(8) -0.015(9) 0.013(8) 0.062(10)
C100 0.265(8) 0.269(9) 0.211(15) -0.032(10) -0.099(8) 0.202(5)
C16 0.068(4) 0.141(7) 0.148(8) 0.038(7) 0.055(4) 0.039(4)
C105 0.137(7) 0.166(8) 0.211(15) -0.013(9) 0.020(9) 0.093(5)
F11 0.084(3) 0.190(6) 0.196(6) -0.094(4) -0.044(4) 0.027(4)
C50 0.110(6) 0.061(5) 0.071(5) 0.000(4) -0.020(5) -0.019(5)
C44 0.111(6) 0.125(6) 0.070(5) 0.001(5) 0.011(5) 0.047(5)
C45 0.110(8) 0.120(9) 0.195(13) 0.019(9) 0.036(9) -0.014(7)
C49 0.128(8) 0.070(5) 0.180(9) 0.046(6) 0.065(7) 0.001(6)
C52 0.193(12) 0.113(8) 0.120(9) -0.033(7) -0.036(9) 0.032(8)
C51 0.235(14) 0.061(6) 0.274(16) 0.029(8) 0.128(11) 0.016(8)
C47 0.28(2) 0.260(19) 0.59(4) -0.18(2) -0.15(2) 0.125(15)
C46 0.186(9) 0.187(11) 0.308(14) -0.121(10) -0.181(8) 0.072(8)
C48 0.524(18) 0.47(2) 0.47(2) -0.292(19) -0.400(14) 0.346(14)
F22A 0.121(15) 0.101(12) 0.066(11) -0.061(9) -0.036(11) 0.039(10)
F14A 0.039(6) 0.051(7) 0.115(12) 0.008(8) -0.012(7) 0.009(5)
C101 0.37(2) 0.37(3) 0.47(4) -0.06(3) -0.20(2) 0.152(18)

loop_
_atom_type_symbol
_atom_type_description
_atom_type_scat_dispersion_real
_atom_type_scat_dispersion_imag
_atom_type_scat_source
C C 0.0181 0.0091 'International Tables Vol C Tables 4.2.6.8 and 6.1.1.4'
H H 0.0000 0.0000 'International Tables Vol C Tables 4.2.6.8 and 6.1.1.4'
Ag Ag 0.1306 4.2820 'International Tables Vol C Tables 4.2.6.8 and 6.1.1.4'
B B 0.0090 0.0039 'International Tables Vol C Tables 4.2.6.8 and 6.1.1.4'
Cl Cl 0.3639 0.7018 'International Tables Vol C Tables 4.2.6.8 and 6.1.1.4'
F F 0.0727 0.0534 'International Tables Vol C Tables 4.2.6.8 and 6.1.1.4'
P P 0.2955 0.4335 'International Tables Vol C Tables 4.2.6.8 and 6.1.1.4'
S S 0.3331 0.5567 'International Tables Vol C Tables 4.2.6.8 and 6.1.1.4'

loop_
_geom_angle_atom_site_label_1
_geom_angle_atom_site_label_2
_geom_angle_atom_site_label_3
_geom_angle
_geom_angle_site_symmetry_1
_geom_angle_site_symmetry_3
Ag14 Ag14 Ag14 120.0 18_545 17
Ag14 Ag14 Ag19 59.578(10) 18_545 17
Ag14 Ag14 Ag19 118.402(13) 17 17
Ag14 Ag14 Ag16 178.922(13) 18_545 16_655
Ag14 Ag14 Ag16 58.935(12) 17 16_655
Ag14 Ag14 Ag13 60.0 18_545 .
Ag14 Ag14 Ag18 121.728(15) 17 3_665
Ag14 Ag14 Ag18 87.549(12) 18_545 3_665
Ag14 Ag14 Ag17 118.557(12) 18_545 3_665
Ag14 Ag14 Ag17 121.454(12) 17 3_665
Ag15 Ag14 Ag14 89.255(10) 17 18_545
Ag15 Ag14 Ag14 59.848(9) 17 17
Ag15 Ag14 Ag14 90.699(10) . 17
Ag15 Ag14 Ag14 59.819(9) . 18_545
Ag15 Ag14 Ag15 119.615(13) 17 .
Ag15 Ag14 Ag19 59.923(9) . 3_665
Ag15 Ag14 Ag19 58.554(8) 17 17
Ag15 Ag14 Ag19 120.347(12) 17 3_665
Ag15 Ag14 Ag19 119.385(10) . 17
Ag15 Ag14 Ag16 90.080(11) 17 16_655
Ag15 Ag14 Ag16 119.870(12) . 16_655
Ag15 Ag14 Ag13 59.805(7) . .
Ag15 Ag14 Ag13 59.819(8) 17 .
Ag15 Ag14 Ag18 176.788(12) 17 3_665
Ag15 Ag14 Ag18 58.287(9) . 3_665
Ag15 Ag14 Ag17 118.951(12) . 3_665
Ag15 Ag14 Ag17 121.393(11) 17 3_665
Ag19 Ag14 Ag14 60.511(11) 3_665 17
Ag19 Ag14 Ag14 119.741(13) 3_665 18_545
Ag19 Ag14 Ag19 178.442(13) 3_665 17
Ag19 Ag14 Ag16 59.952(10) 3_665 16_655
Ag19 Ag14 Ag13 89.498(9) 3_665 .
Ag19 Ag14 Ag18 119.790(12) 17 3_665
Ag19 Ag14 Ag18 61.246(9) 3_665 3_665
Ag19 Ag14 Ag17 90.681(10) 3_665 3_665
Ag19 Ag14 Ag17 90.863(11) 17 3_665
Ag16 Ag14 Ag14 178.152(16) 3_665 17
Ag16 Ag14 Ag14 60.675(9) 3_665 18_545
Ag16 Ag14 Ag15 91.090(11) 3_665 .
Ag16 Ag14 Ag15 118.754(11) 3_665 17
Ag16 Ag14 Ag19 60.215(9) 3_665 17
Ag16 Ag14 Ag19 120.899(12) 3_665 3_665
Ag16 Ag14 Ag19 120.699(12) 16_655 17
Ag16 Ag14 Ag16 120.400(9) 3_665 16_655
Ag16 Ag14 Ag20 85.374(11) 3_665 17
Ag16 Ag14 Ag13 120.666(9) 3_665 .
Ag16 Ag14 Ag18 93.111(11) 16_655 3_665
Ag16 Ag14 Ag18 59.737(10) 3_665 3_665
Ag16 Ag14 Ag17 62.519(10) 16_655 3_665
Ag16 Ag14 Ag17 57.910(10) 3_665 3_665
Ag20 Ag14 Ag14 119.745(14) 17 18_545
Ag20 Ag14 Ag14 92.854(13) 17 17
Ag20 Ag14 Ag15 64.106(10) 17 17
Ag20 Ag14 Ag15 175.900(14) 17 .
Ag20 Ag14 Ag19 60.437(9) 17 17
Ag20 Ag14 Ag19 120.368(11) 17 3_665
Ag20 Ag14 Ag16 60.649(9) 17 16_655
Ag20 Ag14 Ag13 123.918(11) 17 .
Ag20 Ag14 Ag18 117.912(12) 17 3_665
Ag20 Ag14 Ag17 57.289(10) 17 3_665
Ag13 Ag14 Ag14 60.0 . 17
Ag13 Ag14 Ag19 88.964(9) . 17
Ag13 Ag14 Ag16 118.926(12) . 16_655
Ag13 Ag14 Ag18 118.069(9) . 3_665
Ag13 Ag14 Ag17 178.351(13) . 3_665
Ag18 Ag14 Ag17 60.666(9) 3_665 3_665
Ag14 Ag15 Ag14 60.336(6) 18_545 .
Ag14 Ag15 Ag15 89.283(11) . 3_665
Ag14 Ag15 Ag15 90.753(8) 18_545 2_655
Ag14 Ag15 Ag15 120.187(7) 18_545 3_665
Ag14 Ag15 Ag15 120.181(8) . 2_655
Ag14 Ag15 Ag20 89.334(11) . .
Ag14 Ag15 Ag20 57.575(9) 18_545 .
Ag14 Ag15 Ag21 178.770(15) . .
Ag14 Ag15 Ag21 120.528(11) 18_545 .
Ag14 Ag15 Ag22 123.812(13) 18_545 .
Ag14 Ag15 Ag22 117.707(10) . .
Ag15 Ag15 Ag15 60.0 2_655 3_665
Ag15 Ag15 Ag20 177.760(8) 3_665 .
Ag15 Ag15 Ag20 119.364(11) 2_655 .
Ag15 Ag15 Ag21 89.503(8) 3_665 .
Ag15 Ag15 Ag21 59.270(8) 2_655 .
Ag15 Ag15 Ag22 115.817(10) 3_665 .
Ag15 Ag15 Ag22 121.746(7) 2_655 .
Ag19 Ag15 Ag14 61.292(9) . 18_545
Ag19 Ag15 Ag14 121.628(12) . .
Ag19 Ag15 Ag14 60.112(8) 3_665 .
Ag19 Ag15 Ag14 120.447(11) 3_665 18_545
Ag19 Ag15 Ag15 60.365(10) . 2_655
Ag19 Ag15 Ag15 120.360(10) . 3_665
Ag19 Ag15 Ag15 58.786(11) 3_665 3_665
Ag19 Ag15 Ag15 118.781(11) 3_665 2_655
Ag19 Ag15 Ag19 178.237(15) . 3_665
Ag19 Ag15 Ag20 59.086(9) . .
Ag19 Ag15 Ag20 121.835(10) 3_665 .
Ag19 Ag15 Ag13 90.846(8) . .
Ag19 Ag15 Ag21 119.011(12) 3_665 .
Ag19 Ag15 Ag21 119.112(12) . 3_665
Ag19 Ag15 Ag21 59.244(9) . .
Ag19 Ag15 Ag18 118.234(14) . 3_665
Ag19 Ag15 Ag22 84.845(9) 3_665 .
Ag19 Ag15 Ag22 94.353(11) . .
Ag20 Ag15 Ag22 66.405(10) . .
Ag13 Ag15 Ag14 60.350(7) . 18_545
Ag13 Ag15 Ag14 60.343(7) . .
Ag13 Ag15 Ag15 59.845(5) . 3_665
Ag13 Ag15 Ag15 59.846(5) . 2_655
Ag13 Ag15 Ag19 89.915(9) . 3_665
Ag13 Ag15 Ag20 117.919(10) . .
Ag13 Ag15 Ag21 119.116(10) . .
Ag13 Ag15 Ag22 174.567(11) . .
Ag21 Ag15 Ag14 179.004(12) 3_665 18_545
Ag21 Ag15 Ag14 119.252(11) 3_665 .
Ag21 Ag15 Ag15 60.526(9) 3_665 3_665
Ag21 Ag15 Ag15 90.226(8) 3_665 2_655
Ag21 Ag15 Ag19 59.155(10) 3_665 3_665
Ag21 Ag15 Ag20 121.710(12) 3_665 .
Ag21 Ag15 Ag20 91.887(11) . .
Ag21 Ag15 Ag13 120.371(12) 3_665 .
Ag21 Ag15 Ag21 59.900(13) 3_665 .
Ag21 Ag15 Ag22 62.720(9) . .
Ag21 Ag15 Ag22 55.420(10) 3_665 .
Ag18 Ag15 Ag14 61.914(9) 3_665 .
Ag18 Ag15 Ag14 89.881(11) 3_665 18_545
Ag18 Ag15 Ag15 121.344(14) 3_665 3_665
Ag18 Ag15 Ag15 177.804(11) 3_665 2_655
Ag18 Ag15 Ag19 62.567(9) 3_665 3_665
Ag18 Ag15 Ag20 59.368(10) 3_665 .
Ag18 Ag15 Ag13 122.232(10) 3_665 .
Ag18 Ag15 Ag21 118.650(12) 3_665 .
Ag18 Ag15 Ag21 89.134(10) 3_665 3_665
Ag18 Ag15 Ag22 56.263(9) 3_665 .
Ag14 Ag19 Ag14 59.909(8) 2_655 18_545
Ag14 Ag19 Ag16 60.326(9) 2_655 17
Ag14 Ag19 Ag20 118.479(12) 2_655 .
Ag14 Ag19 Ag18 60.295(10) 2_655 .
Ag14 Ag19 Ag18 120.175(12) 18_545 .
Ag15 Ag19 Ag14 60.146(9) . 18_545
Ag15 Ag19 Ag14 90.378(11) . 2_655
Ag15 Ag19 Ag14 90.378(10) 2_655 18_545
Ag15 Ag19 Ag14 59.970(9) 2_655 2_655
Ag15 Ag19 Ag15 60.852(13) . 2_655
Ag15 Ag19 Ag16 120.291(12) 2_655 17
Ag15 Ag19 Ag16 118.996(12) . 17
Ag15 Ag19 Ag20 124.852(11) 2_655 .
Ag15 Ag19 Ag20 64.098(9) . .
Ag15 Ag19 Ag21 61.602(9) . .
Ag15 Ag19 Ag18 118.830(13) . .
Ag15 Ag19 Ag18 57.986(10) 2_655 .
Ag16 Ag19 Ag14 58.865(10) 17 18_545
Ag16 Ag19 Ag20 83.796(12) 17 .
Ag16 Ag19 Ag18 92.758(11) 17 .
Ag20 Ag19 Ag14 58.834(9) . 18_545
Ag20 Ag19 Ag18 176.379(14) . .
Ag21 Ag19 Ag14 121.740(11) . 18_545
Ag21 Ag19 Ag14 120.145(13) . 2_655
Ag21 Ag19 Ag15 60.189(10) . 2_655
Ag21 Ag19 Ag16 179.329(13) . 17
Ag21 Ag19 Ag20 96.289(11) . .
Ag21 Ag19 Ag18 87.143(11) . .
S10 Ag19 Ag14 110.36(2) . 18_545
S10 Ag19 Ag14 167.53(2) . 2_655
S10 Ag19 Ag15 115.01(3) . 2_655
S10 Ag19 Ag15 77.52(2) . .
S10 Ag19 Ag16 123.15(3) . 17
S10 Ag19 Ag20 53.40(2) . .
S10 Ag19 Ag21 56.51(3) . .
S10 Ag19 Ag18 128.45(2) . .
S9 Ag19 Ag14 114.52(3) . 18_545
S9 Ag19 Ag14 81.01(3) . 2_655
S9 Ag19 Ag15 114.07(3) . 2_655
S9 Ag19 Ag15 171.39(3) . .
S9 Ag19 Ag16 56.32(3) . 17
S9 Ag19 Ag20 120.07(3) . .
S9 Ag19 Ag21 123.14(3) . .
S9 Ag19 Ag18 56.72(3) . .
S9 Ag19 S10 111.07(4) . .
Ag14 Ag16 Ag14 60.394(9) 2_655 16_655
Ag14 Ag16 Ag19 60.920(8) 2_655 18_545
Ag14 Ag16 Ag20 58.893(9) 16_655 2_655
Ag14 Ag16 Ag20 92.674(11) 2_655 2_655
Ag14 Ag16 Ag18 61.656(9) 2_655 .
Ag14 Ag16 Ag17 122.831(11) 2_655 18_545
Ag14 Ag16 Ag17 66.009(9) 2_655 .
Ag14 Ag16 Ag17 62.438(10) 16_655 18_545
Ag14 Ag16 Ag17 126.369(12) 16_655 .
Ag19 Ag16 Ag14 59.715(9) 18_545 16_655
Ag19 Ag16 Ag20 118.384(12) 18_545 2_655
Ag19 Ag16 Ag17 90.506(11) 18_545 18_545
Ag19 Ag16 Ag17 96.054(12) 18_545 .
Ag20 Ag16 Ag17 56.806(10) 2_655 18_545
Ag20 Ag16 Ag17 124.141(13) 2_655 .
Ag18 Ag16 Ag14 88.440(10) . 16_655
Ag18 Ag16 Ag19 122.406(11) . 18_545
Ag18 Ag16 Ag20 60.471(10) . 2_655
Ag18 Ag16 Ag17 64.068(11) . .
Ag18 Ag16 Ag17 117.202(13) . 18_545
Ag17 Ag16 Ag17 170.984(12) . 18_545
S8 Ag16 Ag14 163.51(3) . 16_655
S8 Ag16 Ag14 117.62(3) . 2_655
S8 Ag16 Ag19 135.46(3) . 18_545
S8 Ag16 Ag20 106.11(3) . 2_655
S8 Ag16 Ag18 77.27(3) . .
S8 Ag16 Ag17 116.98(3) . 18_545
S8 Ag16 Ag17 54.07(3) . .
S8 Ag16 S9 112.39(4) . 18_545
S9 Ag16 Ag14 80.78(3) 18_545 16_655
S9 Ag16 Ag14 116.76(3) 18_545 2_655
S9 Ag16 Ag19 56.53(2) 18_545 18_545
S9 Ag16 Ag20 108.29(3) 18_545 2_655
S9 Ag16 Ag18 167.67(3) 18_545 .
S9 Ag16 Ag17 127.53(3) 18_545 .
S9 Ag16 Ag17 52.17(3) 18_545 18_545
Ag14 Ag20 Ag15 58.307(9) 18_545 .
Ag14 Ag20 Ag19 60.724(9) 18_545 .
Ag14 Ag20 Ag16 60.462(9) 18_545 3_665
Ag14 Ag20 Ag18 88.706(12) 18_545 3_665
Ag14 Ag20 Ag17 66.301(10) 18_545 17
Ag19 Ag20 Ag15 56.816(9) . .
Ag19 Ag20 Ag16 120.799(13) . 3_665
Ag19 Ag20 Ag18 113.352(13) . 3_665
Ag16 Ag20 Ag15 86.813(10) 3_665 .
Ag16 Ag20 Ag18 59.384(10) 3_665 3_665
Ag18 Ag20 Ag15 56.736(8) 3_665 .
Ag17 Ag20 Ag15 124.607(13) 17 .
Ag17 Ag20 Ag19 96.363(12) 17 .
Ag17 Ag20 Ag16 65.690(11) 17 3_665
Ag17 Ag20 Ag18 124.986(13) 17 3_665
S10 Ag20 Ag14 118.52(3) . 18_545
S10 Ag20 Ag15 76.76(3) . .
S10 Ag20 Ag19 60.01(2) . .
S10 Ag20 Ag16 159.04(3) . 3_665
S10 Ag20 Ag18 100.23(2) . 3_665
S10 Ag20 Ag17 134.75(2) . 17
S10 Ag20 S7 118.04(4) . 17
S7 Ag20 Ag14 116.62(3) 17 18_545
S7 Ag20 Ag15 161.33(3) 17 .
S7 Ag20 Ag19 139.23(3) 17 .
S7 Ag20 Ag16 75.97(3) 17 3_665
S7 Ag20 Ag18 107.08(3) 17 3_665
S7 Ag20 Ag17 54.26(3) 17 17
Ag14 Ag13 Ag14 60.0 18_545 .
Ag14 Ag13 Ag14 120.0 3_665 .
Ag14 Ag13 Ag14 180.0 16_655 .
Ag14 Ag13 Ag14 120.0 3_665 2_655
Ag14 Ag13 Ag14 60.0 18_545 2_655
Ag14 Ag13 Ag14 60.004(1) 16_655 2_655
Ag14 Ag13 Ag14 60.0 3_665 16_655
Ag14 Ag13 Ag14 180.0 3_665 18_545
Ag14 Ag13 Ag14 120.0 17 18_545
Ag14 Ag13 Ag14 60.0 3_665 17
Ag14 Ag13 Ag14 120.0 2_655 .
Ag14 Ag13 Ag14 119.999(1) 16_655 18_545
Ag14 Ag13 Ag14 60.0 17 .
Ag14 Ag13 Ag14 180.0 17 2_655
Ag14 Ag13 Ag14 120.0 16_655 17
Ag15 Ag13 Ag14 120.159(8) 18_545 17
Ag15 Ag13 Ag14 89.275(7) . 2_655
Ag15 Ag13 Ag14 120.158(8) 16_655 18_545
Ag15 Ag13 Ag14 59.836(8) 16_655 3_665
Ag15 Ag13 Ag14 120.158(8) 17 16_655
Ag15 Ag13 Ag14 120.149(7) . 16_655
Ag15 Ag13 Ag14 120.147(7) 2_655 17
Ag15 Ag13 Ag14 90.731(7) . 17
Ag15 Ag13 Ag14 90.726(7) 17 3_665
Ag15 Ag13 Ag14 120.137(7) 18_545 3_665
Ag15 Ag13 Ag14 90.728(7) 18_545 .
Ag15 Ag13 Ag14 90.726(7) 16_655 2_655
Ag15 Ag13 Ag14 59.858(7) 17 17
Ag15 Ag13 Ag14 89.270(6) 17 18_545
Ag15 Ag13 Ag14 120.167(8) 3_665 2_655
Ag15 Ag13 Ag14 120.137(7) 17 2_655
Ag15 Ag13 Ag14 59.857(7) 16_655 16_655
Ag15 Ag13 Ag14 59.836(8) . 18_545
Ag15 Ag13 Ag14 89.271(7) 18_545 16_655
Ag15 Ag13 Ag14 59.841(8) 17 .
Ag15 Ag13 Ag14 120.142(7) 16_655 .
Ag15 Ag13 Ag14 90.729(7) 2_655 18_545
Ag15 Ag13 Ag14 59.852(7) . .
Ag15 Ag13 Ag14 90.728(6) 3_665 16_655
Ag15 Ag13 Ag14 120.162(8) 2_655 .
Ag15 Ag13 Ag14 89.273(7) 3_665 .
Ag15 Ag13 Ag14 59.839(8) 2_655 16_655
Ag15 Ag13 Ag14 59.858(7) 3_665 3_665
Ag15 Ag13 Ag14 89.268(7) 16_655 17
Ag15 Ag13 Ag14 59.857(7) 18_545 18_545
Ag15 Ag13 Ag14 59.836(8) 18_545 2_655
Ag15 Ag13 Ag14 120.170(8) . 3_665
Ag15 Ag13 Ag14 59.858(7) 2_655 2_655
Ag15 Ag13 Ag14 89.276(6) 2_655 3_665
Ag15 Ag13 Ag14 120.147(7) 3_665 18_545
Ag15 Ag13 Ag14 59.838(8) 3_665 17
Ag15 Ag13 Ag15 119.686(9) 16_655 3_665
Ag15 Ag13 Ag15 60.309(9) 17 18_545
Ag15 Ag13 Ag15 119.685(9) 18_545 .
Ag15 Ag13 Ag15 60.309(9) 16_655 17
Ag15 Ag13 Ag15 180.0 18_545 3_665
Ag15 Ag13 Ag15 119.686(9) 18_545 2_655
Ag15 Ag13 Ag15 119.688(9) 17 3_665
Ag15 Ag13 Ag15 60.317(9) 3_665 2_655
Ag15 Ag13 Ag15 119.685(9) 17 .
Ag15 Ag13 Ag15 180.0 17 2_655
Ag15 Ag13 Ag15 60.318(9) . 2_655
Ag15 Ag13 Ag15 180.0 16_655 .
Ag15 Ag13 Ag15 119.688(9) 16_655 2_655
Ag15 Ag13 Ag15 60.320(9) . 3_665
Ag15 Ag13 Ag15 60.309(9) 16_655 18_545
Ag15 Ag21 Ag15 60.199(12) 2_655 .
Ag15 Ag21 Ag21 60.683(10) 2_655 2_655
Ag15 Ag21 Ag21 90.494(8) 2_655 3_665
Ag15 Ag21 Ag22 64.424(10) . .
Ag15 Ag21 Ag22 124.366(12) 2_655 .
Ag15 Ag21 Ag22 69.658(11) 2_655 2_655
Ag19 Ag21 Ag15 60.660(10) . 2_655
Ag19 Ag21 Ag15 59.154(9) . .
Ag19 Ag21 Ag21 121.298(11) . 2_655
Ag19 Ag21 Ag21 118.548(8) . 3_665
Ag19 Ag21 Ag22 95.351(12) . .
Ag19 Ag21 Ag22 93.570(11) . 2_655
Ag21 Ag21 Ag15 59.426(7) 3_665 .
Ag21 Ag21 Ag15 89.764(8) 2_655 .
Ag21 Ag21 Ag21 60.0 2_655 3_665
Ag21 Ag21 Ag22 68.308(15) 2_655 2_655
Ag21 Ag21 Ag22 127.776(14) 3_665 2_655
Ag21 Ag21 Ag22 55.899(11) 3_665 .
Ag21 Ag21 Ag22 115.484(11) 2_655 .
Ag22 Ag21 Ag15 129.684(14) 2_655 .
Ag22 Ag21 Ag22 165.889(17) 2_655 .
S12 Ag21 Ag15 166.93(2) 2_655 .
S12 Ag21 Ag15 120.61(3) 2_655 2_655
S12 Ag21 Ag19 133.63(3) 2_655 .
S12 Ag21 Ag21 80.48(2) 2_655 2_655
S12 Ag21 Ag21 107.81(2) 2_655 3_665
S12 Ag21 Ag22 54.27(3) 2_655 2_655
S12 Ag21 Ag22 112.02(3) 2_655 .
S12 Ag21 S10 110.10(3) 2_655 .
S10 Ag21 Ag15 118.78(3) . 2_655
S10 Ag21 Ag15 77.88(2) . .
S10 Ag21 Ag19 59.94(2) . .
S10 Ag21 Ag21 105.09(2) . 3_665
S10 Ag21 Ag21 164.47(2) . 2_655
S10 Ag21 Ag22 126.97(2) . 2_655
S10 Ag21 Ag22 50.60(2) . .
S12 Ag24 S12 93.77(4) . 2_655
S12 Ag24 S12 93.77(4) 3_665 2_655
S12 Ag24 S12 93.77(4) 3_665 .
P3 Ag24 S12 122.55(3) . .
P3 Ag24 S12 122.55(3) . 2_655
P3 Ag24 S12 122.55(3) . 3_665
S7 Ag23 S11 99.56(3) 18_545 2_655
S7 Ag23 S8 92.80(4) 18_545 .
S8 Ag23 S11 93.74(4) . 2_655
P2 Ag23 S7 123.07(5) . 18_545
P2 Ag23 S11 114.26(5) . 2_655
P2 Ag23 S8 126.79(5) . .
Ag3 Ag3 Ag3 60.0 3 2
Ag3 Ag3 Ag5 89.538(8) 3 2
Ag3 Ag3 Ag5 59.305(9) 2 2
Ag3 Ag3 Ag8 116.141(10) 3 .
Ag3 Ag3 Ag8 121.242(9) 2 .
Ag3 Ag3 Ag4 119.226(17) 2 .
Ag3 Ag3 Ag4 177.679(10) 3 .
Ag2 Ag3 Ag3 59.832(4) . 3
Ag2 Ag3 Ag3 59.832(4) . 2
Ag2 Ag3 Ag5 119.136(10) . 2
Ag2 Ag3 Ag8 175.203(14) . .
Ag2 Ag3 Ag4 117.847(11) . .
Ag5 Ag3 Ag3 60.452(9) . 3
Ag5 Ag3 Ag3 90.202(7) . 2
Ag5 Ag3 Ag2 120.284(10) . .
Ag5 Ag3 Ag5 59.950(13) . 2
Ag5 Ag3 Ag6 59.235(11) . .
Ag5 Ag3 Ag1 119.245(13) . 3
Ag5 Ag3 Ag1 179.124(12) . 11_556
Ag5 Ag3 Ag8 55.773(10) . .
Ag5 Ag3 Ag8 62.134(10) 2 .
Ag5 Ag3 Ag4 91.806(13) 2 .
Ag5 Ag3 Ag4 121.869(12) . .
Ag6 Ag3 Ag3 58.809(12) . 3
Ag6 Ag3 Ag3 118.806(12) . 2
Ag6 Ag3 Ag3 60.321(13) 2 2
Ag6 Ag3 Ag3 120.318(13) 2 3
Ag6 Ag3 Ag2 89.826(10) . .
Ag6 Ag3 Ag2 90.705(10) 2 .
Ag6 Ag3 Ag5 119.278(13) 2 .
Ag6 Ag3 Ag5 59.354(10) 2 2
Ag6 Ag3 Ag5 119.145(12) . 2
Ag6 Ag3 Ag6 178.455(15) 2 .
Ag6 Ag3 Ag1 61.157(10) 2 11_556
Ag6 Ag3 Ag1 120.336(12) . 11_556
Ag6 Ag3 Ag1 121.472(12) 2 3
Ag6 Ag3 Ag8 85.657(12) . .
Ag6 Ag3 Ag8 93.769(13) 2 .
Ag6 Ag3 Ag4 58.987(12) 2 .
Ag6 Ag3 Ag4 121.943(12) . .
Ag1 Ag3 Ag3 120.135(8) 3 2
Ag1 Ag3 Ag3 89.276(11) 3 3
Ag1 Ag3 Ag3 90.671(11) 11_556 2
Ag1 Ag3 Ag3 120.110(8) 11_556 3
Ag1 Ag3 Ag2 60.311(8) 3 .
Ag1 Ag3 Ag2 60.285(8) 11_556 .
Ag1 Ag3 Ag5 120.504(13) 11_556 2
Ag1 Ag3 Ag5 178.804(13) 3 2
Ag1 Ag3 Ag6 60.023(9) 3 .
Ag1 Ag3 Ag1 60.314(7) 3 11_556
Ag1 Ag3 Ag8 123.622(12) 11_556 .
Ag1 Ag3 Ag8 118.318(12) 3 .
Ag1 Ag3 Ag4 89.384(10) 3 .
Ag1 Ag3 Ag4 57.569(10) 11_556 .
Ag4 Ag3 Ag8 66.175(10) . .
Ag9 Ag3 Ag3 177.573(13) . 2
Ag9 Ag3 Ag3 121.290(18) . 3
Ag9 Ag3 Ag2 122.530(12) . .
Ag9 Ag3 Ag5 88.875(12) . .
Ag9 Ag3 Ag5 118.332(13) . 2
Ag9 Ag3 Ag6 62.501(11) . .
Ag9 Ag3 Ag6 118.320(14) . 2
Ag9 Ag3 Ag1 62.238(11) . 3
Ag9 Ag3 Ag1 90.250(11) . 11_556
Ag9 Ag3 Ag8 56.461(10) . .
Ag9 Ag3 Ag4 59.573(12) . .
Ag14 Ag18 Ag19 58.459(9) 2_655 .
Ag14 Ag18 Ag17 62.887(9) 2_655 .
Ag15 Ag18 Ag14 59.809(8) 2_655 2_655
Ag15 Ag18 Ag19 59.441(9) 2_655 .
Ag15 Ag18 Ag16 91.336(11) 2_655 .
Ag15 Ag18 Ag20 63.897(10) 2_655 2_655
Ag15 Ag18 Ag17 122.693(12) 2_655 .
Ag15 Ag18 Ag22 69.674(11) 2_655 2_655
Ag19 Ag18 Ag17 90.418(12) . .
Ag16 Ag18 Ag14 58.616(9) . 2_655
Ag16 Ag18 Ag19 116.998(12) . .
Ag16 Ag18 Ag20 60.158(11) . 2_655
Ag16 Ag18 Ag17 58.386(11) . .
Ag16 Ag18 Ag22 133.129(15) . 2_655
Ag20 Ag18 Ag14 90.701(11) 2_655 2_655
Ag20 Ag18 Ag19 123.236(12) 2_655 .
Ag20 Ag18 Ag17 118.191(13) 2_655 .
Ag22 Ag18 Ag14 128.891(12) 2_655 2_655
Ag22 Ag18 Ag19 90.284(12) 2_655 .
Ag22 Ag18 Ag20 73.082(11) 2_655 2_655
Ag22 Ag18 Ag17 165.423(14) 2_655 .
S11 Ag18 Ag14 167.41(3) 2_655 2_655
S11 Ag18 Ag15 119.54(2) 2_655 2_655
S11 Ag18 Ag19 133.35(3) 2_655 .
S11 Ag18 Ag16 109.62(3) 2_655 .
S11 Ag18 Ag20 78.62(2) 2_655 2_655
S11 Ag18 Ag17 116.38(2) 2_655 .
S11 Ag18 Ag22 54.40(3) 2_655 2_655
S11 Ag18 S9 110.84(3) 2_655 .
S9 Ag18 Ag14 79.13(2) . 2_655
S9 Ag18 Ag15 113.83(2) . 2_655
S9 Ag18 Ag19 55.021(19) . .
S9 Ag18 Ag16 109.69(3) . .
S9 Ag18 Ag20 168.72(3) . 2_655
S9 Ag18 Ag17 52.66(3) . .
S9 Ag18 Ag22 117.17(3) . 2_655
Ag3 Ag2 Ag3 180.0 . 10_556
Ag3 Ag2 Ag3 119.657(7) 2 10_556
Ag3 Ag2 Ag3 60.343(7) 12_556 11_556
Ag3 Ag2 Ag3 119.657(7) 3 10_556
Ag3 Ag2 Ag3 60.344(7) . 2
Ag3 Ag2 Ag3 60.343(7) 3 2
Ag3 Ag2 Ag3 60.344(7) . 3
Ag3 Ag2 Ag3 180.0 12_556 3
Ag3 Ag2 Ag3 119.657(7) 3 11_556
Ag3 Ag2 Ag3 60.343(7) 12_556 10_556
Ag3 Ag2 Ag3 180.0 11_556 2
Ag3 Ag2 Ag3 119.656(7) . 11_556
Ag3 Ag2 Ag3 119.657(7) 12_556 2
Ag3 Ag2 Ag3 60.343(7) 11_556 10_556
Ag3 Ag2 Ag3 119.656(7) . 12_556
Ag3 Ag2 Ag1 120.142(7) 11_556 12_556
Ag3 Ag2 Ag1 120.193(7) 12_556 2
Ag3 Ag2 Ag1 59.858(7) 3 10_556
Ag3 Ag2 Ag1 59.858(7) 2 12_556
Ag3 Ag2 Ag1 120.193(7) 3 11_556
Ag3 Ag2 Ag1 59.807(7) 12_556 11_556
Ag3 Ag2 Ag1 120.193(7) 2 10_556
Ag3 Ag2 Ag1 120.135(7) 3 .
Ag3 Ag2 Ag1 89.280(8) 2 2
Ag3 Ag2 Ag1 90.720(8) 11_556 2
Ag3 Ag2 Ag1 120.142(7) 10_556 11_556
Ag3 Ag2 Ag1 120.200(7) 11_556 .
Ag3 Ag2 Ag1 120.142(7) 12_556 10_556
Ag3 Ag2 Ag1 89.280(8) 11_556 11_556
Ag3 Ag2 Ag1 59.807(7) 11_556 10_556
Ag3 Ag2 Ag1 59.800(7) 2 .
Ag3 Ag2 Ag1 59.865(7) 12_556 .
Ag3 Ag2 Ag1 120.143(7) . 2
Ag3 Ag2 Ag1 120.193(7) 10_556 3
Ag3 Ag2 Ag1 89.280(8) 10_556 10_556
Ag3 Ag2 Ag1 89.275(8) . .
Ag3 Ag2 Ag1 89.280(8) 3 3
Ag3 Ag2 Ag1 90.720(8) . 10_556
Ag3 Ag2 Ag1 59.807(7) 3 2
Ag3 Ag2 Ag1 90.725(8) 10_556 .
Ag3 Ag2 Ag1 59.858(7) 10_556 2
Ag3 Ag2 Ag1 120.195(7) . 12_556
Ag3 Ag2 Ag1 59.807(7) 10_556 12_556
Ag3 Ag2 Ag1 89.280(8) 12_556 12_556
Ag3 Ag2 Ag1 120.142(7) 2 3
Ag3 Ag2 Ag1 90.720(8) 3 12_556
Ag3 Ag2 Ag1 59.805(7) . 3
Ag3 Ag2 Ag1 90.720(8) 2 11_556
Ag3 Ag2 Ag1 59.858(7) 11_556 3
Ag3 Ag2 Ag1 90.720(8) 12_556 3
Ag3 Ag2 Ag1 59.857(7) . 11_556
Ag1 Ag2 Ag1 60.0 3 11_556
Ag1 Ag2 Ag1 60.0 12_556 2
Ag1 Ag2 Ag1 60.0 . 11_556
Ag1 Ag2 Ag1 119.997(1) 12_556 10_556
Ag1 Ag2 Ag1 120.0 . 3
Ag1 Ag2 Ag1 60.0 . 12_556
Ag1 Ag2 Ag1 180.0 2 11_556
Ag1 Ag2 Ag1 180.0 . 10_556
Ag1 Ag2 Ag1 60.0 3 10_556
Ag1 Ag2 Ag1 120.0 3 2
Ag1 Ag2 Ag1 120.0 . 2
Ag1 Ag2 Ag1 119.997(1) 11_556 10_556
Ag1 Ag2 Ag1 60.0 2 10_556
Ag1 Ag2 Ag1 180.0 12_556 3
Ag1 Ag2 Ag1 120.0 12_556 11_556
Ag14 Ag17 Ag16 55.039(7) 2_655 17
Ag16 Ag17 Ag14 56.080(9) . 2_655
Ag16 Ag17 Ag16 111.095(11) . 17
Ag16 Ag17 Ag18 57.546(11) . .
Ag20 Ag17 Ag14 56.412(9) 18_545 2_655
Ag20 Ag17 Ag16 57.509(9) 18_545 17
Ag20 Ag17 Ag16 83.765(11) 18_545 .
Ag20 Ag17 Ag18 112.832(12) 18_545 .
Ag18 Ag17 Ag14 56.459(8) . 2_655
Ag18 Ag17 Ag16 86.047(10) . 17
S7 Ag17 Ag14 110.10(2) . 2_655
S7 Ag17 Ag16 72.97(2) . 17
S7 Ag17 Ag16 131.80(3) . .
S7 Ag17 Ag20 57.20(2) . 18_545
S7 Ag17 Ag18 158.93(3) . .
S7 Ag17 S9 107.92(4) . .
S8 Ag17 Ag14 109.50(3) . 2_655
S8 Ag17 Ag16 55.54(3) . .
S8 Ag17 Ag16 160.20(3) . 17
S8 Ag17 Ag20 127.59(3) . 18_545
S8 Ag17 Ag18 74.40(3) . .
S8 Ag17 S7 126.66(4) . .
S8 Ag17 S9 114.77(4) . .
S9 Ag17 Ag14 76.88(2) . 2_655
S9 Ag17 Ag16 53.24(2) . 17
S9 Ag17 Ag16 111.72(3) . .
S9 Ag17 Ag20 110.04(2) . 18_545
S9 Ag17 Ag18 55.58(3) . .
Ag3 Ag5 Ag3 60.240(10) . 3
Ag3 Ag5 Ag5 90.459(8) . 3
Ag3 Ag5 Ag5 60.608(11) . 2
Ag3 Ag5 Ag8 69.247(11) . .
Ag3 Ag5 Ag8 124.692(12) . 3
Ag3 Ag5 Ag8 64.663(10) 3 3
Ag5 Ag5 Ag3 59.450(9) 3 3
Ag5 Ag5 Ag3 89.791(7) 2 3
Ag5 Ag5 Ag5 60.0 3 2
Ag5 Ag5 Ag8 126.808(16) 3 .
Ag5 Ag5 Ag8 67.335(16) 2 .
Ag5 Ag5 Ag8 116.096(11) 2 3
Ag5 Ag5 Ag8 56.520(11) 3 3
Ag6 Ag5 Ag3 59.170(10) . 3
Ag6 Ag5 Ag3 60.587(11) . .
Ag6 Ag5 Ag5 118.594(8) . 3
Ag6 Ag5 Ag5 121.154(11) . 2
Ag6 Ag5 Ag8 95.215(13) . 3
Ag6 Ag5 Ag8 93.960(12) . .
Ag8 Ag5 Ag3 129.378(14) . 3
Ag8 Ag5 Ag8 165.940(18) . 3
S1 Ag5 Ag3 120.25(3) . .
S1 Ag5 Ag3 166.48(3) . 3
S1 Ag5 Ag5 79.93(3) . 2
S1 Ag5 Ag5 107.41(3) . 3
S1 Ag5 Ag6 133.97(3) . .
S1 Ag5 Ag8 54.20(3) . .
S1 Ag5 Ag8 112.06(3) . 3
S1 Ag5 S2 109.96(4) . .
S2 Ag5 Ag3 78.72(3) . 3
S2 Ag5 Ag3 118.78(3) . .
S2 Ag5 Ag5 165.72(2) . 2
S2 Ag5 Ag5 106.35(2) . 3
S2 Ag5 Ag6 59.71(3) . .
S2 Ag5 Ag8 51.20(2) . 3
S2 Ag5 Ag8 126.68(2) . .
Ag3 Ag6 Ag3 60.871(10) 3 .
Ag3 Ag6 Ag5 61.484(9) 3 .
Ag3 Ag6 Ag1 59.959(10) . 3
Ag3 Ag6 Ag1 60.182(9) 3 10_556
Ag3 Ag6 Ag1 90.419(12) . 10_556
Ag3 Ag6 Ag1 90.429(12) 3 3
Ag3 Ag6 Ag4 124.806(12) . 3
Ag3 Ag6 Ag4 64.028(10) 3 3
Ag3 Ag6 Ag7 120.199(14) . .
Ag3 Ag6 Ag7 119.081(12) 3 .
Ag3 Ag6 Ag9 118.823(14) 3 .
Ag3 Ag6 Ag9 57.970(10) . .
Ag5 Ag6 Ag3 60.177(11) . .
Ag5 Ag6 Ag1 121.659(11) . 10_556
Ag5 Ag6 Ag1 120.124(15) . 3
Ag5 Ag6 Ag4 96.098(12) . 3
Ag5 Ag6 Ag7 179.399(14) . .
Ag5 Ag6 Ag9 86.859(12) . .
Ag1 Ag6 Ag1 59.969(9) 3 10_556
Ag1 Ag6 Ag4 118.601(13) 3 3
Ag1 Ag6 Ag7 60.244(11) 3 .
Ag1 Ag6 Ag9 60.656(10) 3 .
Ag1 Ag6 Ag9 120.593(13) 10_556 .
Ag4 Ag6 Ag1 58.884(10) 3 10_556
Ag4 Ag6 Ag9 176.732(16) 3 .
Ag7 Ag6 Ag1 58.910(10) . 10_556
Ag7 Ag6 Ag4 84.050(13) . 3
Ag7 Ag6 Ag9 92.979(12) . .
S2 Ag6 Ag3 115.11(3) . .
S2 Ag6 Ag3 78.31(2) . 3
S2 Ag6 Ag5 56.35(3) . .
S2 Ag6 Ag1 168.48(2) . 3
S2 Ag6 Ag1 111.30(2) . 10_556
S2 Ag6 Ag4 54.16(2) . 3
S2 Ag6 Ag7 123.40(3) . .
S2 Ag6 Ag9 127.15(3) . .
S4 Ag6 Ag3 113.26(4) . .
S4 Ag6 Ag3 170.62(3) . 3
S4 Ag6 Ag5 123.30(3) . .
S4 Ag6 Ag1 114.31(3) . 10_556
S4 Ag6 Ag1 80.19(3) . 3
S4 Ag6 Ag4 120.86(4) . 3
S4 Ag6 Ag7 56.18(3) . .
S4 Ag6 Ag9 56.07(4) . .
S4 Ag6 S2 111.07(4) . .
Ag3 Ag1 Ag3 119.742(14) 2 12_556
Ag3 Ag1 Ag2 59.891(7) 2 .
Ag3 Ag1 Ag2 59.859(7) 12_556 .
Ag3 Ag1 Ag6 60.026(11) 2 2
Ag3 Ag1 Ag6 119.402(12) 2 10_556
Ag3 Ag1 Ag6 58.652(10) 12_556 10_556
Ag3 Ag1 Ag1 59.803(10) 12_556 11_556
Ag3 Ag1 Ag1 59.888(10) 2 12_556
Ag3 Ag1 Ag1 90.770(10) 2 11_556
Ag3 Ag1 Ag1 89.275(10) 12_556 12_556
Ag3 Ag1 Ag7 89.885(10) 12_556 2
Ag3 Ag1 Ag7 120.103(12) 2 2
Ag3 Ag1 Ag9 58.131(9) 2 2
Ag3 Ag1 Ag9 176.934(14) 12_556 2
Ag3 Ag1 Ag10 121.285(13) 12_556 2
Ag3 Ag1 Ag10 118.903(13) 2 2
Ag2 Ag1 Ag6 89.018(10) . 10_556
Ag2 Ag1 Ag1 60.0 . 12_556
Ag2 Ag1 Ag1 60.0 . 11_556
Ag2 Ag1 Ag7 119.024(9) . 2
Ag2 Ag1 Ag9 118.004(11) . 2
Ag2 Ag1 Ag10 177.877(13) . 2
Ag6 Ag1 Ag3 120.295(11) 2 12_556
Ag6 Ag1 Ag2 89.583(9) 2 .
Ag6 Ag1 Ag6 178.570(16) 2 10_556
Ag6 Ag1 Ag1 119.912(15) 2 12_556
Ag6 Ag1 Ag1 60.501(11) 2 11_556
Ag6 Ag1 Ag7 60.081(10) 2 2
Ag6 Ag1 Ag9 119.910(12) 10_556 2
Ag6 Ag1 Ag9 61.088(10) 2 2
Ag6 Ag1 Ag10 91.174(12) 2 2
Ag6 Ag1 Ag10 90.234(13) 10_556 2
Ag1 Ag1 Ag6 118.455(14) 11_556 10_556
Ag1 Ag1 Ag6 59.523(11) 12_556 10_556
Ag1 Ag1 Ag1 119.990(1) 12_556 11_556
Ag1 Ag1 Ag7 59.029(9) 11_556 2
Ag1 Ag1 Ag7 178.966(14) 12_556 2
Ag1 Ag1 Ag9 121.556(15) 11_556 2
Ag1 Ag1 Ag9 87.694(14) 12_556 2
Ag1 Ag1 Ag10 122.065(12) 11_556 2
Ag1 Ag1 Ag10 117.944(12) 12_556 2
Ag4 Ag1 Ag3 64.018(10) 12_556 12_556
Ag4 Ag1 Ag3 175.845(14) 12_556 2
Ag4 Ag1 Ag2 123.868(12) 12_556 .
Ag4 Ag1 Ag6 120.301(13) 12_556 2
Ag4 Ag1 Ag6 60.378(11) 12_556 10_556
Ag4 Ag1 Ag1 92.847(14) 12_556 11_556
Ag4 Ag1 Ag1 119.644(15) 12_556 12_556
Ag4 Ag1 Ag7 60.451(11) 12_556 2
Ag4 Ag1 Ag9 118.033(14) 12_556 2
Ag4 Ag1 Ag10 57.276(12) 12_556 2
Ag7 Ag1 Ag3 90.830(11) 10_556 2
Ag7 Ag1 Ag3 118.892(13) 10_556 12_556
Ag7 Ag1 Ag2 120.541(11) 10_556 .
Ag7 Ag1 Ag6 120.813(13) 10_556 2
Ag7 Ag1 Ag6 60.251(10) 10_556 10_556
Ag7 Ag1 Ag6 120.456(13) 2 10_556
Ag7 Ag1 Ag1 60.546(11) 10_556 12_556
Ag7 Ag1 Ag1 178.330(17) 10_556 11_556
Ag7 Ag1 Ag4 85.572(14) 10_556 12_556
Ag7 Ag1 Ag7 120.425(13) 10_556 2
Ag7 Ag1 Ag9 59.806(11) 10_556 2
Ag7 Ag1 Ag9 93.140(13) 2 2
Ag7 Ag1 Ag10 57.412(13) 10_556 2
Ag7 Ag1 Ag10 63.036(12) 2 2
Ag9 Ag1 Ag10 60.773(11) 2 2
Ag21 Ag22 Ag15 54.915(10) 3_665 .
Ag21 Ag22 Ag15 52.856(8) . .
Ag21 Ag22 Ag21 55.790(14) 3_665 .
Ag21 Ag22 Ag18 87.299(13) 3_665 3_665
Ag18 Ag22 Ag15 54.048(9) 3_665 .
Ag18 Ag22 Ag21 106.638(13) 3_665 .
S12 Ag22 Ag15 107.83(3) . .
S12 Ag22 Ag21 74.20(2) . .
S12 Ag22 Ag21 55.54(3) . 3_665
S12 Ag22 Ag18 135.48(3) . 3_665
S12 Ag22 S10 113.13(3) . .
S12 Ag22 S11 137.82(4) . .
S10 Ag22 Ag15 72.03(3) . .
S10 Ag22 Ag21 52.61(3) . .
S10 Ag22 Ag21 106.94(3) . 3_665
S10 Ag22 Ag18 99.69(3) . 3_665
S11 Ag22 Ag15 105.97(3) . .
S11 Ag22 Ag21 147.87(3) . .
S11 Ag22 Ag21 136.87(3) . 3_665
S11 Ag22 Ag18 55.46(3) . 3_665
S11 Ag22 S10 100.74(4) . .
S1 Ag11 S1 92.65(4) 2 3
S1 Ag11 S1 92.65(4) 2 .
S1 Ag11 S1 92.65(4) 3 .
P1 Ag11 S1 123.36(3) . 3
P1 Ag11 S1 123.36(3) . 2
P1 Ag11 S1 123.37(3) . .
Ag5 Ag8 Ag3 54.980(10) . .
Ag5 Ag8 Ag3 53.209(9) 2 .
Ag5 Ag8 Ag5 56.145(13) . 2
Ag5 Ag8 Ag9 86.767(14) . .
Ag9 Ag8 Ag3 54.088(10) . .
Ag9 Ag8 Ag5 107.084(14) . 2
S1 Ag8 Ag3 107.86(3) . .
S1 Ag8 Ag5 74.34(3) . 2
S1 Ag8 Ag5 55.43(3) . .
S1 Ag8 Ag9 134.49(4) . .
S1 Ag8 S2 113.30(4) . 2
S1 Ag8 S3 137.49(5) . .
S2 Ag8 Ag3 72.78(3) 2 .
S2 Ag8 Ag5 107.58(3) 2 .
S2 Ag8 Ag5 52.85(3) 2 2
S2 Ag8 Ag9 100.86(3) 2 .
S3 Ag8 Ag3 105.73(3) . .
S3 Ag8 Ag5 136.29(4) . .
S3 Ag8 Ag5 148.10(4) . 2
S3 Ag8 Ag9 55.35(3) . .
S3 Ag8 S2 100.96(5) . 2
Ag6 Ag4 Ag3 56.984(9) 2 .
Ag6 Ag4 Ag9 113.448(13) 2 .
Ag1 Ag4 Ag3 58.405(10) 11_556 .
Ag1 Ag4 Ag6 60.728(10) 11_556 2
Ag1 Ag4 Ag7 60.491(11) 11_556 12_556
Ag1 Ag4 Ag9 88.975(13) 11_556 .
Ag1 Ag4 Ag10 66.537(12) 11_556 12_556
Ag7 Ag4 Ag3 86.839(12) 12_556 .
Ag7 Ag4 Ag6 120.843(14) 12_556 2
Ag7 Ag4 Ag9 59.666(12) 12_556 .
Ag9 Ag4 Ag3 56.683(10) . .
Ag10 Ag4 Ag3 124.932(14) 12_556 .
Ag10 Ag4 Ag6 95.862(16) 12_556 2
Ag10 Ag4 Ag7 66.425(13) 12_556 12_556
Ag10 Ag4 Ag9 125.998(17) 12_556 .
S2 Ag4 Ag3 77.15(3) 2 .
S2 Ag4 Ag6 59.59(3) 2 2
S2 Ag4 Ag1 118.32(3) 2 11_556
S2 Ag4 Ag7 159.86(3) 2 12_556
S2 Ag4 Ag9 100.83(3) 2 .
S2 Ag4 Ag10 133.14(3) 2 12_556
S2 Ag4 S6 117.27(5) 2 12_556
S6 Ag4 Ag3 162.05(4) 12_556 .
S6 Ag4 Ag6 138.46(4) 12_556 2
S6 Ag4 Ag1 116.78(4) 12_556 11_556
S6 Ag4 Ag7 76.59(4) 12_556 12_556
S6 Ag4 Ag9 107.82(4) 12_556 .
S6 Ag4 Ag10 54.16(4) 12_556 12_556
Ag6 Ag7 Ag1 59.680(11) . 3
Ag6 Ag7 Ag4 118.502(16) . 11_556
Ag6 Ag7 Ag9 122.490(12) . 11_556
Ag6 Ag7 Ag10 90.603(13) . .
Ag6 Ag7 Ag10 95.902(12) . 11_556
Ag1 Ag7 Ag6 60.839(10) 10_556 .
Ag1 Ag7 Ag1 60.425(13) 10_556 3
Ag1 Ag7 Ag4 92.839(13) 10_556 11_556
Ag1 Ag7 Ag9 61.805(10) 10_556 11_556
Ag1 Ag7 Ag10 66.497(10) 10_556 11_556
Ag1 Ag7 Ag10 62.416(12) 3 .
Ag1 Ag7 Ag10 122.840(16) 10_556 .
Ag4 Ag7 Ag1 59.045(11) 11_556 3
Ag4 Ag7 Ag10 124.750(16) 11_556 11_556
Ag4 Ag7 Ag10 56.706(12) 11_556 .
Ag9 Ag7 Ag1 88.714(12) 11_556 3
Ag9 Ag7 Ag4 60.638(13) 11_556 11_556
Ag9 Ag7 Ag10 117.266(16) 11_556 .
Ag9 Ag7 Ag10 64.549(13) 11_556 11_556
Ag10 Ag7 Ag1 126.904(13) 11_556 3
Ag10 Ag7 Ag10 170.564(16) 11_556 .
S4 Ag7 Ag6 56.71(3) . .
S4 Ag7 Ag1 80.15(4) . 3
S4 Ag7 Ag1 116.73(3) . 10_556
S4 Ag7 Ag4 107.53(3) . 11_556
S4 Ag7 Ag9 167.11(4) . 11_556
S4 Ag7 Ag10 127.67(4) . 11_556
S4 Ag7 Ag10 51.53(3) . .
S5 Ag7 Ag6 135.48(3) . .
S5 Ag7 Ag1 118.40(3) . 10_556
S5 Ag7 Ag1 163.86(4) . 3
S5 Ag7 Ag4 106.00(3) . 11_556
S5 Ag7 Ag9 77.69(3) . 11_556
S5 Ag7 Ag10 116.28(3) . .
S5 Ag7 Ag10 54.43(3) . 11_556
S5 Ag7 S4 112.18(5) . .
Ag3 Ag9 Ag6 59.529(10) . .
Ag3 Ag9 Ag1 59.636(10) . 3
Ag3 Ag9 Ag8 69.451(11) . .
Ag3 Ag9 Ag4 63.744(11) . .
Ag3 Ag9 Ag7 90.880(14) . 12_556
Ag3 Ag9 Ag10 122.441(14) . .
Ag6 Ag9 Ag10 90.788(14) . .
Ag1 Ag9 Ag6 58.267(9) 3 .
Ag1 Ag9 Ag10 62.807(11) 3 .
Ag8 Ag9 Ag6 91.021(12) . .
Ag8 Ag9 Ag1 128.617(13) . 3
Ag8 Ag9 Ag4 72.523(14) . .
Ag8 Ag9 Ag10 166.667(17) . .
Ag4 Ag9 Ag6 123.137(13) . .
Ag4 Ag9 Ag1 90.270(13) . 3
Ag4 Ag9 Ag10 117.054(16) . .
Ag7 Ag9 Ag6 116.582(13) 12_556 .
Ag7 Ag9 Ag1 58.389(10) 12_556 3
Ag7 Ag9 Ag8 132.118(19) 12_556 .
Ag7 Ag9 Ag4 59.693(12) 12_556 .
Ag7 Ag9 Ag10 57.736(13) 12_556 .
S4 Ag9 Ag3 114.18(3) . .
S4 Ag9 Ag6 55.44(2) . .
S4 Ag9 Ag1 78.56(3) . 3
S4 Ag9 Ag8 119.23(3) . .
S4 Ag9 Ag4 167.31(3) . .
S4 Ag9 Ag7 108.64(3) . 12_556
S4 Ag9 Ag10 52.34(3) . .
S3 Ag9 Ag3 119.17(4) . .
S3 Ag9 Ag6 134.51(3) . .
S3 Ag9 Ag1 166.22(4) . 3
S3 Ag9 Ag8 54.46(3) . .
S3 Ag9 Ag4 77.83(4) . .
S3 Ag9 Ag7 108.84(4) . 12_556
S3 Ag9 Ag10 116.47(3) . .
S3 Ag9 S4 112.41(5) . .
S5 Ag12 S3 94.21(4) 12_556 .
S6 Ag12 S3 99.24(5) 12_556 .
S6 Ag12 S5 92.99(5) 12_556 12_556
P16 Ag12 S3 114.72(6) . .
P16 Ag12 S5 126.60(7) . 12_556
P16 Ag12 S6 122.56(8) . 12_556
Ag1 Ag10 Ag7 54.545(9) 3 .
Ag4 Ag10 Ag1 56.180(10) 11_556 3
Ag4 Ag10 Ag7 84.126(14) 11_556 12_556
Ag4 Ag10 Ag7 56.869(12) 11_556 .
Ag4 Ag10 Ag9 112.581(13) 11_556 .
Ag7 Ag10 Ag1 56.090(10) 12_556 3
Ag7 Ag10 Ag7 110.617(16) 12_556 .
Ag7 Ag10 Ag9 57.705(13) 12_556 .
Ag9 Ag10 Ag1 56.416(10) . 3
Ag9 Ag10 Ag7 85.407(12) . .
S4 Ag10 Ag1 76.06(3) . 3
S4 Ag10 Ag4 108.99(3) . 11_556
S4 Ag10 Ag7 110.98(4) . 12_556
S4 Ag10 Ag7 52.85(3) . .
S4 Ag10 Ag9 54.78(4) . .
S5 Ag10 Ag1 109.41(4) 12_556 3
S5 Ag10 Ag4 128.22(4) 12_556 11_556
S5 Ag10 Ag7 55.47(4) 12_556 12_556
S5 Ag10 Ag7 159.59(4) 12_556 .
S5 Ag10 Ag9 74.46(4) 12_556 .
S5 Ag10 S4 114.70(5) 12_556 .
S5 Ag10 S6 127.48(5) 12_556 .
S6 Ag10 Ag1 109.56(3) . 3
S6 Ag10 Ag4 56.83(3) . 11_556
S6 Ag10 Ag7 72.73(3) . .
S6 Ag10 Ag7 131.96(4) . 12_556
S6 Ag10 Ag9 158.04(4) . .
S6 Ag10 S4 107.82(6) . .
Ag21 S12 Ag24 101.61(4) 3_665 .
Ag22 S12 Ag21 70.19(3) . 3_665
Ag22 S12 Ag24 139.28(4) . .
C83 S12 Ag21 104.96(18) . 3_665
C83 S12 Ag24 109.82(19) . .
C83 S12 Ag22 110.82(19) . .
Ag20 S10 Ag19 66.59(3) . .
Ag20 S10 Ag21 111.17(4) . .
Ag20 S10 Ag22 85.60(3) . .
Ag21 S10 Ag19 63.55(3) . .
Ag22 S10 Ag19 115.73(4) . .
Ag22 S10 Ag21 76.79(3) . .
C71 S10 Ag19 137.54(14) . .
C71 S10 Ag20 118.89(19) . .
C71 S10 Ag21 129.94(19) . .
C71 S10 Ag22 106.73(14) . .
Ag23 S7 Ag20 97.06(3) 17 18_545
Ag17 S7 Ag20 68.55(3) . 18_545
Ag17 S7 Ag23 142.84(4) . 17
C53 S7 Ag20 121.81(18) . 18_545
C53 S7 Ag23 106.49(19) . 17
C53 S7 Ag17 110.17(19) . .
Ag18 S11 Ag23 97.68(4) 3_665 3_665
Ag22 S11 Ag23 144.80(4) . 3_665
Ag22 S11 Ag18 70.13(3) . 3_665
C77 S11 Ag23 97.4(2) . 3_665
C77 S11 Ag18 110.7(2) . 3_665
C77 S11 Ag22 117.8(2) . .
Ag5 S1 Ag11 102.51(3) . .
Ag8 S1 Ag5 70.36(3) . .
Ag8 S1 Ag11 139.55(6) . .
C1 S1 Ag5 106.55(19) . .
C1 S1 Ag11 109.06(16) . .
C1 S1 Ag8 111.11(16) . .
Ag16 S8 Ag23 99.71(4) . .
Ag17 S8 Ag16 70.39(3) . .
Ag17 S8 Ag23 138.75(5) . .
C59 S8 Ag16 109.05(17) . .
C59 S8 Ag23 111.87(19) . .
C59 S8 Ag17 109.1(2) . .
Ag19 S9 Ag18 68.26(3) . .
Ag16 S9 Ag19 67.15(2) 17 .
Ag16 S9 Ag18 106.85(4) 17 .
Ag17 S9 Ag19 111.40(4) . .
Ag17 S9 Ag16 74.59(3) . 17
Ag17 S9 Ag18 71.76(3) . .
C65 S9 Ag19 138.22(15) . .
C65 S9 Ag16 119.14(18) . 17
C65 S9 Ag18 132.89(17) . .
C65 S9 Ag17 109.85(15) . .
Ag5 S2 Ag6 63.94(3) . .
Ag8 S2 Ag5 75.95(4) 3 .
Ag8 S2 Ag6 114.85(5) 3 .
Ag4 S2 Ag5 110.37(5) 3 .
Ag4 S2 Ag6 66.26(3) 3 .
Ag4 S2 Ag8 84.42(3) 3 3
C7 S2 Ag5 126.9(2) . .
C7 S2 Ag6 137.02(16) . .
C7 S2 Ag8 108.02(17) . 3
C7 S2 Ag4 122.7(2) . 3
Ag6 S4 Ag9 68.48(4) . .
Ag7 S4 Ag6 67.11(3) . .
Ag7 S4 Ag9 107.95(5) . .
Ag10 S4 Ag6 112.54(5) . .
Ag10 S4 Ag7 75.62(4) . .
Ag10 S4 Ag9 72.88(4) . .
C24 S4 Ag6 138.0(2) . .
C24 S4 Ag7 121.6(2) . .
C24 S4 Ag9 129.6(2) . .
C24 S4 Ag10 109.28(19) . .
Ag8 S3 Ag9 70.19(3) . .
Ag8 S3 Ag12 144.77(7) . .
Ag9 S3 Ag12 98.09(4) . .
C13 S3 Ag8 117.7(2) . .
C13 S3 Ag9 112.9(3) . .
C13 S3 Ag12 97.5(2) . .
Ag7 S5 Ag12 99.83(5) . 11_556
Ag10 S5 Ag7 70.10(4) 11_556 .
Ag10 S5 Ag12 138.89(6) 11_556 11_556
C25 S5 Ag7 109.0(2) . .
C25 S5 Ag12 109.92(18) . 11_556
C25 S5 Ag10 111.02(18) . 11_556
Ag12 S6 Ag4 96.88(4) 11_556 11_556
Ag10 S6 Ag4 69.00(4) . 11_556
Ag10 S6 Ag12 142.97(6) . 11_556
C31 S6 Ag4 120.47(19) . 11_556
C31 S6 Ag12 107.80(19) . 11_556
C31 S6 Ag10 108.80(19) . .
C93 P2 Ag23 114.8(2) . .
C97 P2 Ag23 115.5(2) . .
C97 P2 C93 104.9(3) . .
C89 P2 Ag23 115.9(2) . .
C89 P2 C93 101.8(4) . .
C89 P2 C97 102.0(4) . .
C37 P1 Ag11 115.5(3) . .
C37 P1 Ag11 115.5(3) 3 .
C37 P1 Ag11 115.5(3) 2 .
C37 P1 C37 102.8(3) . 2
C37 P1 C37 102.8(3) 2 3
C37 P1 C37 102.8(3) . 3
C102 P3 Ag24 113.6(3) 2_655 .
C102 P3 Ag24 113.6(3) 3_665 .
C102 P3 Ag24 113.6(3) . .
C102 P3 C102 105.1(3) . 2_655
C102 P3 C102 105.1(3) . 3_665
C102 P3 C102 105.1(3) 3_665 2_655
C41 P16 Ag12 115.1(4) . .
C45 P16 Ag12 114.6(3) . .
C45 P16 C41 90.2(6) . .
C49 P16 Ag12 117.9(4) . .
C49 P16 C41 117.2(6) . .
C49 P16 C45 96.4(5) . .
C58 C53 S7 119.6(4) . .
C54 C53 S7 121.9(3) . .
C54 C53 C58 118.5(4) . .
C70 C65 S9 121.3(4) . .
C70 C65 C66 119.2(4) . .
C66 C65 S9 119.5(4) . .
C69 C70 C65 119.3(5) . .
C81 C82 C77 118.4(6) . .
C72 C71 S10 120.9(4) . .
C76 C71 S10 120.3(4) . .
C76 C71 C72 118.8(6) . .
C12 C7 S2 120.4(5) . .
C8 C7 S2 120.3(5) . .
C8 C7 C12 119.3(6) . .
C57 C58 C53 121.4(6) . .
C68 C67 C66 118.4(6) . .
C1 C6 C5 121.0(6) . .
C67 C66 C65 120.0(5) . .
C64 C59 S8 116.7(5) . .
C64 C59 C60 121.6(5) . .
C60 C59 S8 121.6(3) . .
C57 C56 F13 120.1(5) . .
C55 C56 F13 120.4(7) . .
C55 C56 C57 119.5(5) . .
C82 C77 S11 119.7(5) . .
C82 C77 C78 119.4(5) . .
C78 C77 S11 120.6(4) . .
C55 C54 C53 118.4(5) . .
F17 C68 C69 120.0(5) . .
C67 C68 F17 118.6(6) . .
C67 C68 C69 121.2(5) . .
C73 C72 C71 118.9(6) . .
C59 C64 C63 118.7(7) . .
C22 C23 C24 118.8(7) . .
C11 C12 C7 118.8(6) . .
C75 C76 C71 119.0(5) . .
C6 C1 S1 121.2(5) . .
C2 C1 S1 120.0(5) . .
C2 C1 C6 118.6(6) . .
C56 C57 C58 119.4(5) . .
F14A C57 C58 130.9(11) . .
F14A C57 C56 109.2(10) . .
C23 C24 S4 119.8(5) . .
C19 C24 S4 119.7(5) . .
C19 C24 C23 120.4(6) . .
C84 C83 S12 118.4(4) . .
C88 C83 S12 120.8(5) . .
C88 C83 C84 120.8(5) . .
C59 C60 C61 118.6(5) . .
C95 C94 C93 112.3(5) . .
F22 C81 C82 119.5(7) . .
C80 C81 C82 122.3(6) . .
C80 C81 F22 118.2(5) . .
C70 C69 C68 121.8(5) . .
F18 C69 C70 120.7(6) . .
F18 C69 C68 117.4(5) . .
C26 C25 S5 122.6(5) . .
C26 C25 C30 119.1(6) . .
C30 C25 S5 118.3(5) . .
C83 C84 C85 118.5(6) . .
C1 C2 C3 118.1(6) . .
C62 C61 C60 118.3(7) . .
F23 C86 C85 117.9(7) . .
C87 C86 F23 121.9(6) . .
C87 C86 C85 120.1(6) . .
F24 C85 C84 121.2(7) . .
F24 C85 C86 118.4(6) . .
C86 C85 C84 120.4(7) . .
C94 C95 C96 113.7(5) . .
C27 C26 C25 120.9(6) . .
C56 C55 C54 122.8(6) . .
C56 C55 F14 117.0(5) . .
F14 C55 C54 120.2(5) . .
C76 C75 F20 118.5(6) . .
C74 C75 C76 121.8(6) . .
C74 C75 F20 119.3(7) . .
C83 C88 C87 120.1(7) . .
C94 C93 P2 113.6(4) . .
F15 C62 C61 118.4(7) . .
C63 C62 F15 119.2(5) . .
C63 C62 C61 122.4(6) . .
C75 C74 F19 119.6(5) . .
C73 C74 F19 119.2(6) . .
C73 C74 C75 121.1(7) . .
F2 C3 C2 122.3(6) . .
F2 C3 C4 113.6(8) . .
C4 C3 C2 124.1(7) . .
F16 C63 C64 121.1(8) . .
F16 C63 C62 118.5(7) . .
C62 C63 C64 120.4(6) . .
C18 C13 S3 119.1(6) . .
C14 C13 S3 120.4(6) . .
C14 C13 C18 120.4(7) . .
C86 C87 C88 120.0(7) . .
C98 C97 P2 108.7(5) . .
C77 C78 C79 120.1(6) . .
C13 C18 C17 116.0(8) . .
C24 C19 C20 117.9(7) . .
C13 C14 C15 118.0(8) . .
C7 C8 C9 119.7(7) . .
C38 C37 P1 111.4(7) . .
C99 C98 C97 113.2(8) . .
C31 C32 C33 120.0 . .
C32 C31 S6 118.2(2) . .
C32 C31 C36 120.0 . .
C36 C31 S6 121.6(2) . .
C35 C36 C31 120.0 . .
F12 C35 C36 126.5(5) . .
F12 C35 C34 113.4(5) . .
C34 C35 C36 120.0 . .
C35 C34 C33 120.0 . .
F11 C34 C35 119.6(5) . .
F11 C34 C33 120.3(5) . .
C34 C33 C32 120.0 . .
C3 C4 F1 118.5(7) . .
C5 C4 F1 122.3(7) . .
C5 C4 C3 119.1(8) . .
C12 C11 F4 121.1(7) . .
C12 C11 C10 123.6(7) . .
C10 C11 F4 114.7(8) . .
C28 C27 C26 117.9(7) . .
C74 C73 C72 120.3(7) . .
F3 C10 C11 121.6(7) . .
C9 C10 F3 120.4(7) . .
C9 C10 C11 118.0(8) . .
C81 C80 F21 119.7(7) . .
C81 C80 C79 121.2(6) . .
C79 C80 F21 119.2(8) . .
C10 C9 C8 120.6(7) . .
C4 C5 C6 119.1(7) . .
C80 C79 C78 118.6(8) . .
C80 C79 F22A 114.9(11) . .
F22A C79 C78 120.1(11) . .
F7 C21 C22 119.1(8) . .
C20 C21 F7 120.5(9) . .
C20 C21 C22 120.2(8) . .
C90 C89 P2 114.4(6) . .
C89 C90 C91 111.0(8) . .
C21 C20 C19 121.5(9) . .
C103 C102 P3 112.8(6) . .
F9 C28 C29 119.9(7) . .
C27 C28 F9 118.6(7) . .
C27 C28 C29 121.2(8) . .
C39 C38 C37 119.3(12) . .
F6 C17 C18 116.4(10) . .
C16 C17 C18 123.9(11) . .
C16 C17 F6 119.2(10) . .
C43 C42 C41 103.6(9) . .
C104 C103 C102 117.1(8) . .
C105 C104 C103 108.9(9) . .
C29 C30 C25 119.7(8) . .
C92 C91 C90 105.0(11) . .
C21 C22 C23 120.9(8) . .
F8 C22 C23 118.8(9) . .
F8 C22 C21 120.3(8) . .
C38 C39 C40 109.7(14) . .
C42 C41 P16 102.6(8) . .
C100 C99 C98 107.3(7) . .
F10 C29 C28 116.0(9) . .
F10 C29 C30 122.4(9) . .
C30 C29 C28 120.9(7) . .
C16 C15 C14 118.9(10) . .
C42 C43 C44 104.5(11) . .
C101 C100 C99 109.0(8) . .
C17 C16 F5 118.7(11) . .
C17 C16 C15 122.0(10) . .
C15 C16 F5 118.6(11) . .
C111 B1 C112 107.9(6) . .
C123 B1 C112 102.6(6) . .
C123 B1 C111 107.0(7) . .
C123 B1 C118 133.1(8) . .
C118 B1 C112 88.0(6) . .
C118 B1 C111 112.8(6) . .
C51 C50 C49 126.9(9) . .
C120 C121 C120 116.6(4) 2_545 .
C120 C121 C120 116.7(4) 2_545 3_655
C120 C121 C120 116.6(4) . 3_655
C46 C45 P16 122.9(5) . .
C112 C117 C116 120.0 . .
C117 C112 B1 112.9(5) . .
C113 C112 B1 124.4(5) . .
C113 C112 C117 120.0 . .
C112 C113 C114 120.0 . .
C115 C114 C113 120.0 . .
C114 C115 C116 120.0 . .
C115 C116 C117 120.0 . .
C50 C49 P16 125.8(7) . .
C106 C111 B1 100.2(6) . .
C106 C111 C110 120.0 . .
C110 C111 B1 139.8(6) . .
C111 C106 C107 120.0 . .
C108 C107 C106 120.0 . .
C109 C108 C107 120.0 . .
C125 C108 C107 112.8(8) 2_545 .
C125 C108 C109 67.1(9) 2_545 .
C108 C109 C125 53.2(10) . 2_545
C110 C109 C108 120.0 . .
C110 C109 C125 117.9(7) . 2_545
C111 C110 C126 82.7(5) . 2_545
C109 C110 C111 120.0 . .
C109 C110 C126 109.9(6) . 2_545
C123 C124 C125 124.6(8) . .
C52 C51 C50 127.4(11) . .
C108 C125 C109 59.8(12) 3_655 3_655
C108 C125 C124 115.6(15) 3_655 .
C124 C125 C109 117.4(16) . 3_655
C48 C47 C46 118.1(6) . .
C124 C123 B1 138.6(10) . .
C126 C123 B1 96.7(7) . .
C126 C123 C124 124.5(11) . .
C45 C46 C47 119.3(6) . .
C123 C126 C110 104.3(12) . 3_655
C118 C119 C120 128.3(7) . .
C119 C118 B1 117.9(7) . .
C119 C118 C122 127.3(13) . .
C122 C118 B1 114.1(13) . .
C119 C120 C121 126.8(8) . .

loop_
_geom_bond_atom_site_label_1
_geom_bond_atom_site_label_2
_geom_bond_distance
_geom_bond_site_symmetry_2
Ag14 Ag14 2.8945(2) 17
Ag14 Ag14 2.8943(2) 18_545
Ag14 Ag15 2.8798(4) 17
Ag14 Ag15 2.8800(3) .
Ag14 Ag19 2.8843(4) 3_665
Ag14 Ag19 2.9116(4) 17
Ag14 Ag16 2.8517(4) 3_665
Ag14 Ag16 2.9025(3) 16_655
Ag14 Ag20 2.8567(4) 17
Ag14 Ag13 2.8942(2) .
Ag14 Ag18 2.9399(4) 3_665
Ag14 Ag17 3.1396(4) 3_665
Ag15 Ag14 2.8793(4) 18_545
Ag15 Ag15 2.8927(5) 3_665
Ag15 Ag15 2.8926(5) 2_655
Ag15 Ag19 2.8788(4) 3_665
Ag15 Ag19 2.8325(3) .
Ag15 Ag20 3.0445(5) .
Ag15 Ag13 2.8786(3) .
Ag15 Ag21 2.8660(4) 3_665
Ag15 Ag21 2.9022(4) .
Ag15 Ag18 2.8348(3) 3_665
Ag15 Ag22 3.2841(5) .
Ag19 Ag14 2.8847(4) 2_655
Ag19 Ag14 2.9117(4) 18_545
Ag19 Ag15 2.8788(4) 2_655
Ag19 Ag16 2.8915(4) 17
Ag19 Ag20 2.9037(4) .
Ag19 Ag21 2.8352(4) .
Ag19 Ag18 2.9674(4) .
Ag19 S10 2.7406(11) .
Ag19 S9 2.6175(9) .
Ag16 Ag14 2.8517(4) 2_655
Ag16 Ag14 2.9024(3) 16_655
Ag16 Ag19 2.8914(4) 18_545
Ag16 Ag20 2.9081(4) 2_655
Ag16 Ag18 2.8849(4) .
Ag16 Ag17 2.9115(5) .
Ag16 Ag17 3.1419(4) 18_545
Ag16 S8 2.5484(10) .
Ag16 S9 2.6112(11) 18_545
Ag20 Ag14 2.8563(4) 18_545
Ag20 Ag16 2.9078(4) 3_665
Ag20 Ag18 2.9172(4) 3_665
Ag20 Ag17 2.8848(4) 17
Ag20 S10 2.5404(11) .
Ag20 S7 2.6055(10) 17
Ag13 Ag14 2.8943(2) 2_655
Ag13 Ag14 2.8942(2) 18_545
Ag13 Ag14 2.8943(2) 17
Ag13 Ag14 2.8943(2) 16_655
Ag13 Ag14 2.8943(2) 3_665
Ag13 Ag15 2.8791(3) 17
Ag13 Ag15 2.8791(3) 18_545
Ag13 Ag15 2.8791(3) 16_655
Ag13 Ag15 2.8789(3) 2_655
Ag13 Ag15 2.8789(3) 3_665
Ag21 Ag15 2.8654(4) 2_655
Ag21 Ag21 2.8799(5) 3_665
Ag21 Ag21 2.8799(5) 2_655
Ag21 Ag22 2.8836(5) 2_655
Ag21 Ag22 3.2359(4) .
Ag21 S12 2.5274(12) 2_655
Ag21 S10 2.6409(13) .
Ag24 S12 2.6281(11) 2_655
Ag24 S12 2.6280(11) .
Ag24 S12 2.6281(11) 3_665
Ag24 P3 2.388(3) .
Ag23 S7 2.5882(13) 18_545
Ag23 S11 2.6789(13) 2_655
Ag23 S8 2.6217(13) .
Ag23 P2 2.3927(13) .
Ag3 Ag3 2.8959(3) 3
Ag3 Ag3 2.8959(3) 2
Ag3 Ag2 2.8809(3) .
Ag3 Ag5 2.9025(4) 2
Ag3 Ag5 2.8686(4) .
Ag3 Ag6 2.8359(4) 2
Ag3 Ag6 2.8803(5) .
Ag3 Ag1 2.8786(4) 3
Ag3 Ag1 2.8808(4) 11_556
Ag3 Ag8 3.2755(4) .
Ag3 Ag4 3.0406(4) .
Ag3 Ag9 2.8331(4) .
Ag18 Ag14 2.9399(4) 2_655
Ag18 Ag15 2.8347(3) 2_655
Ag18 Ag20 2.9172(4) 2_655
Ag18 Ag17 3.0746(4) .
Ag18 Ag22 2.9121(5) 2_655
Ag18 S11 2.5510(12) 2_655
Ag18 S9 2.6706(13) .
Ag2 Ag3 2.8811(2) 11_556
Ag2 Ag3 2.8811(2) 2
Ag2 Ag3 2.8811(2) 3
Ag2 Ag3 2.8811(2) 12_556
Ag2 Ag3 2.8811(2) 10_556
Ag2 Ag1 2.8933(3) 12_556
Ag2 Ag1 2.8933(3) 11_556
Ag2 Ag1 2.8932(3) .
Ag2 Ag1 2.8933(3) 2
Ag2 Ag1 2.8933(3) 3
Ag2 Ag1 2.8933(3) 10_556
Ag17 Ag14 3.1396(4) 2_655
Ag17 Ag16 3.1417(4) 17
Ag17 Ag20 2.8854(4) 18_545
Ag17 S7 2.5162(13) .
Ag17 S8 2.5027(12) .
Ag17 S9 2.5737(12) .
Ag5 Ag3 2.9020(4) 3
Ag5 Ag5 2.8835(6) 2
Ag5 Ag5 2.8835(6) 3
Ag5 Ag6 2.8412(4) .
Ag5 Ag8 2.8961(4) .
Ag5 Ag8 3.2041(4) 3
Ag5 S1 2.5322(11) .
Ag5 S2 2.6325(14) .
Ag6 Ag3 2.8360(4) 3
Ag6 Ag1 2.8804(4) 3
Ag6 Ag1 2.9088(4) 10_556
Ag6 Ag4 2.8988(4) 3
Ag6 Ag7 2.8920(5) .
Ag6 Ag9 2.9643(4) .
Ag6 S2 2.7309(12) .
Ag6 S4 2.6242(11) .
Ag1 Ag3 2.8784(4) 2
Ag1 Ag3 2.8813(4) 12_556
Ag1 Ag6 2.8799(4) 2
Ag1 Ag6 2.9087(4) 10_556
Ag1 Ag1 2.8933(3) 12_556
Ag1 Ag1 2.8934(3) 11_556
Ag1 Ag4 2.8550(4) 12_556
Ag1 Ag7 2.8525(4) 10_556
Ag1 Ag7 2.8969(5) 2
Ag1 Ag9 2.9519(4) 2
Ag1 Ag10 3.1520(5) 2
Ag22 Ag21 2.8837(5) 3_665
Ag22 Ag18 2.9121(5) 3_665
Ag22 S12 2.4878(13) .
Ag22 S10 2.5685(9) .
Ag22 S11 2.5179(12) .
Ag11 S1 2.6373(11) 3
Ag11 S1 2.6373(11) .
Ag11 S1 2.6373(11) 2
Ag11 P1 2.405(3) .
Ag8 Ag5 3.2041(4) 2
Ag8 Ag9 2.9157(5) .
Ag8 S1 2.4940(12) .
Ag8 S2 2.5742(11) 2
Ag8 S3 2.5218(12) .
Ag4 Ag6 2.8986(4) 2
Ag4 Ag1 2.8547(4) 11_556
Ag4 Ag7 2.8958(5) 12_556
Ag4 Ag9 2.9234(6) .
Ag4 Ag10 2.8909(5) 12_556
Ag4 S2 2.5670(12) 2
Ag4 S6 2.5918(13) 12_556
Ag7 Ag1 2.8968(5) 3
Ag7 Ag1 2.8526(4) 10_556
Ag7 Ag4 2.8961(5) 11_556
Ag7 Ag9 2.8952(5) 11_556
Ag7 Ag10 2.8960(6) 11_556
Ag7 Ag10 3.1697(5) .
Ag7 S4 2.6080(13) .
Ag7 S5 2.5372(16) .
Ag9 Ag1 2.9522(4) 3
Ag9 Ag7 2.8950(5) 12_556
Ag9 Ag10 3.0927(5) .
Ag9 S4 2.6438(17) .
Ag9 S3 2.5493(13) .
Ag12 S3 2.6710(14) .
Ag12 S5 2.6133(14) 12_556
Ag12 S6 2.5794(19) 12_556
Ag12 P16 2.3937(19) .
Ag10 Ag1 3.1520(5) 3
Ag10 Ag4 2.8907(5) 11_556
Ag10 Ag7 2.8960(6) 12_556
Ag10 S4 2.5619(14) .
Ag10 S5 2.5050(11) 12_556
Ag10 S6 2.5103(17) .
S12 Ag21 2.5272(12) 3_665
S12 C83 1.796(4) .
S10 C71 1.789(6) .
S7 Ag20 2.6059(10) 18_545
S7 Ag23 2.5879(13) 17
S7 C53 1.768(4) .
S11 Ag23 2.6791(13) 3_665
S11 Ag18 2.5508(12) 3_665
S11 C77 1.794(5) .
S1 C1 1.781(6) .
S8 C59 1.809(5) .
S9 Ag16 2.6109(11) 17
S9 C65 1.745(5) .
S2 Ag8 2.5742(11) 3
S2 Ag4 2.5669(12) 3
S2 C7 1.754(6) .
S4 C24 1.761(6) .
S3 C13 1.794(8) .
S5 Ag12 2.6127(14) 11_556
S5 Ag10 2.5051(11) 11_556
S5 C25 1.782(6) .
S6 Ag4 2.5918(13) 11_556
S6 Ag12 2.5792(19) 11_556
S6 C31 1.804(4) .
P2 C93 1.848(7) .
P2 C97 1.826(7) .
P2 C89 1.800(9) .
P1 C37 1.824(7) 2
P1 C37 1.824(7) 3
P1 C37 1.824(8) .
P3 C102 1.842(9) 3_665
P3 C102 1.842(9) .
P3 C102 1.842(9) 2_655
P16 C41 1.824(12) .
P16 C45 1.801(7) .
P16 C49 1.695(12) .
F13 C56 1.361(7) .
F17 C68 1.361(7) .
C53 C58 1.397(7) .
C53 C54 1.376(8) .
C65 C70 1.389(7) .
C65 C66 1.408(7) .
C70 C69 1.347(8) .
C82 C77 1.379(8) .
C82 C81 1.367(7) .
C71 C72 1.393(8) .
C71 C76 1.374(7) .
C7 C12 1.377(8) .
C7 C8 1.369(9) .
C58 C57 1.361(7) .
C67 C66 1.408(8) .
C67 C68 1.351(8) .
C6 C1 1.360(8) .
C6 C5 1.422(12) .
C59 C64 1.371(7) .
C59 C60 1.385(8) .
C56 C57 1.362(11) .
C56 C55 1.349(8) .
C77 C78 1.384(10) .
C54 C55 1.371(7) .
C68 C69 1.378(9) .
C72 C73 1.394(11) .
C64 C63 1.377(10) .
C23 C24 1.381(9) .
C23 C22 1.376(11) .
C12 C11 1.348(12) .
C76 C75 1.361(10) .
C1 C2 1.342(9) .
C57 F14A 1.140(15) .
C24 C19 1.378(9) .
F23 C86 1.361(7) .
F24 C85 1.321(10) .
F15 C62 1.363(8) .
F14 C55 1.356(9) .
F19 C74 1.366(9) .
F18 C69 1.320(8) .
C83 C84 1.358(10) .
C83 C88 1.354(8) .
F1 C4 1.364(10) .
C60 C61 1.406(8) .
C94 C95 1.496(9) .
C94 C93 1.506(10) .
F20 C75 1.371(7) .
F22 C81 1.362(8) .
C81 C80 1.325(12) .
F16 C63 1.314(8) .
C25 C26 1.392(9) .
C25 C30 1.392(10) .
F9 C28 1.376(9) .
C84 C85 1.398(8) .
F21 C80 1.368(8) .
F2 C3 1.292(10) .
C2 C3 1.375(11) .
C61 C62 1.366(8) .
F12 C35 1.253(8) .
F3 C10 1.347(10) .
C86 C85 1.371(11) .
C86 C87 1.336(11) .
C95 C96 1.512(12) .
C26 C27 1.386(10) .
C75 C74 1.330(9) .
C88 C87 1.393(8) .
C62 C63 1.350(11) .
C74 C73 1.314(9) .
C3 C4 1.333(9) .
C13 C18 1.382(11) .
C13 C14 1.377(10) .
C97 C98 1.656(14) .
C78 C79 1.392(9) .
C18 C17 1.395(13) .
C19 C20 1.409(12) .
C14 C15 1.423(14) .
C8 C9 1.400(12) .
C37 C38 1.581(12) .
F7 C21 1.353(11) .
F4 C11 1.380(9) .
C98 C99 1.563(12) .
F6 C17 1.369(13) .
C32 C31 1.3900 .
C32 C33 1.3900 .
C31 C36 1.3900 .
C36 C35 1.3900 .
C35 C34 1.3900 .
C34 C33 1.3900 .
C34 F11 1.321(7) .
C4 C5 1.300(11) .
C11 C10 1.358(11) .
C27 C28 1.371(10) .
C10 C9 1.345(10) .
C80 C79 1.354(11) .
C79 F22A 1.39(2) .
C21 C20 1.318(13) .
C21 C22 1.368(14) .
C89 C90 1.550(11) .
C90 C91 1.562(16) .
C102 C103 1.608(16) .
C28 C29 1.380(12) .
C38 C39 1.368(15) .
C17 C16 1.256(16) .
F8 C22 1.343(11) .
C42 C41 1.738(16) .
C42 C43 1.534(15) .
F5 C16 1.372(12) .
F10 C29 1.326(11) .
C103 C104 1.602(14) .
C104 C105 1.537(19) .
C92 C91 1.516(18) .
C30 C29 1.344(12) .
C40 C39 1.548(19) .
C99 C100 1.518(10) .
C15 C16 1.322(16) .
C43 C44 1.613(17) .
C100 C101 1.518(11) .
B1 C112 1.864(11) .
B1 C111 1.819(15) .
B1 C123 1.599(14) .
B1 C118 1.767(12) .
C50 C49 1.445(16) .
C50 C51 1.444(17) .
C121 C120 1.351(8) 2_545
C121 C120 1.351(8) 3_655
C121 C120 1.351(8) .
C45 C46 1.458(10) .
C117 C112 1.3900 .
C117 C116 1.3900 .
C112 C113 1.3900 .
C113 C114 1.3900 .
C114 C115 1.3900 .
C115 C116 1.3900 .
C111 C106 1.3900 .
C111 C110 1.3900 .
C106 C107 1.3900 .
C107 C108 1.3900 .
C108 C109 1.3900 .
C108 C125 1.29(2) 2_545
C109 C110 1.3900 .
C109 C125 1.48(2) 2_545
C110 C126 2.010(17) 2_545
C52 C51 1.39(2) .
C124 C125 1.364(11) .
C124 C123 1.355(8) .
C125 C108 1.29(3) 3_655
C125 C109 1.48(3) 3_655
C47 C46 1.500(10) .
C47 C48 1.490(12) .
C123 C126 1.351(13) .
C126 C110 2.01(3) 3_655
C119 C118 1.339(10) .
C119 C120 1.341(9) .
C122 C118 1.346(11) .
